data_7244322
loop_
_publ_author_name
'Li, Feize'
'Mei, Lei'
'Peng, Haiyue'
'Hu, Kongqiu'
'Chai, Zhifang'
'Liu, Ning'

_publ_section_title
;
 Impact of the proximity effect on uranyl coordination of conformationally
 variable weakly-bonded cucurbit[6]uril-bipyridinium pseudorotaxane
;
_journal_issue 10
_journal_name_full CrystEngComm
_journal_page_first 1955
_journal_page_last 1965
_journal_paper_doi 10.1039/D1CE01330K
_journal_volume 24
_journal_year 2022
_chemical_formula_moiety 'C38 H50 N4 O27 S2 U3, 2(C36 H36 N24 O12), Cl'
_chemical_formula_sum 'C110 H122 Cl N52 O51 S2 U3'
_chemical_formula_weight 3802.25
_space_group_crystal_system orthorhombic
_space_group_IT_number 19
_space_group_name_Hall 'P 2ac 2ab'
_space_group_name_H-M_alt 'P 21 21 21'
_atom_sites_solution_hydrogens mixed
_atom_sites_solution_primary dual
_audit_creation_date 2022-01-12
_audit_creation_method
;
Olex2 1.3
(compiled 2020.11.12 svn.r5f609507 for OlexSys, GUI svn.r6408)
;
_audit_update_record
;
2022-01-12 deposited with the CCDC.	2022-01-29 downloaded from the CCDC.
;
_cell_angle_alpha 90
_cell_angle_beta 90
_cell_angle_gamma 90
_cell_formula_units_Z 4
_cell_length_a 23.1168(13)
_cell_length_b 24.6194(15)
_cell_length_c 24.9596(10)
_cell_measurement_reflns_used 9613
_cell_measurement_temperature 302.0
_cell_measurement_theta_max 25.01
_cell_measurement_theta_min 2.40
_cell_volume 14205.1(13)
_computing_cell_refinement 'SAINT V8.40B (?, 2016)'
_computing_data_reduction 'SAINT V8.40B (?, 2016)'
_computing_molecular_graphics 'Olex2 1.3 (Dolomanov et al., 2009)'
_computing_publication_material 'Olex2 1.3 (Dolomanov et al., 2009)'
_computing_structure_refinement 'SHELXL 2014/7 (Sheldrick, 2015)'
_computing_structure_solution 'SHELXT 2018/2 (Sheldrick, 2018)'
_diffrn_ambient_temperature 302.0
_diffrn_measured_fraction_theta_full 0.999
_diffrn_measured_fraction_theta_max 0.999
_diffrn_measurement_device_type 'Bruker APEX-II CCD'
_diffrn_measurement_method '\f and \w scans'
_diffrn_radiation_type MoK\a
_diffrn_radiation_wavelength 0.71073
_diffrn_reflns_av_R_equivalents 0.1398
_diffrn_reflns_av_unetI/netI 0.1210
_diffrn_reflns_Laue_measured_fraction_full 0.999
_diffrn_reflns_Laue_measured_fraction_max 0.999
_diffrn_reflns_limit_h_max 27
_diffrn_reflns_limit_h_min -27
_diffrn_reflns_limit_k_max 29
_diffrn_reflns_limit_k_min -29
_diffrn_reflns_limit_l_max 28
_diffrn_reflns_limit_l_min -29
_diffrn_reflns_number 97620
_diffrn_reflns_point_group_measured_fraction_full 0.999
_diffrn_reflns_point_group_measured_fraction_max 0.999
_diffrn_reflns_theta_full 25.036
_diffrn_reflns_theta_max 25.036
_diffrn_reflns_theta_min 1.854
_diffrn_source_current 1.4
_diffrn_source_power 0.07
_diffrn_source_voltage 50.0
_diffrn_standards_number 0
_exptl_absorpt_coefficient_mu 3.567
_exptl_absorpt_correction_T_max 0.7445
_exptl_absorpt_correction_T_min 0.6621
_exptl_absorpt_correction_type multi-scan
_exptl_absorpt_process_details
;
SADABS-2016/2 (Bruker,2016/2) was used for absorption correction.
wR2(int) was 0.0949 before and 0.0797 after correction.
The Ratio of minimum to maximum transmission is 0.8893.
The \l/2 correction factor is Not present.
;
_exptl_crystal_colour yellow
_exptl_crystal_colour_primary yellow
_exptl_crystal_density_diffrn 1.778
_exptl_crystal_description needle
_exptl_crystal_F_000 7516
_exptl_crystal_size_max 0.53
_exptl_crystal_size_mid 0.056
_exptl_crystal_size_min 0.021
_refine_diff_density_max 7.670
_refine_diff_density_min -3.092
_refine_diff_density_rms 0.283
_refine_ls_abs_structure_details
;
 Refined as an inversion twin.
;
_refine_ls_abs_structure_Flack 0.458(14)
_refine_ls_extinction_method none
_refine_ls_goodness_of_fit_ref 0.998
_refine_ls_hydrogen_treatment constr
_refine_ls_matrix_type full
_refine_ls_number_parameters 1976
_refine_ls_number_reflns 25075
_refine_ls_number_restraints 2217
_refine_ls_restrained_S_all 0.963
_refine_ls_R_factor_all 0.1428
_refine_ls_R_factor_gt 0.0881
_refine_ls_shift/su_max 0.000
_refine_ls_shift/su_mean 0.000
_refine_ls_structure_factor_coef Fsqd
_refine_ls_weighting_details 'w=1/[\s^2^(Fo^2^)+(0.1733P)^2^] where P=(Fo^2^+2Fc^2^)/3'
_refine_ls_weighting_scheme calc
_refine_ls_wR_factor_gt 0.2335
_refine_ls_wR_factor_ref 0.2746
_reflns_Friedel_coverage 0.859
_reflns_Friedel_fraction_full 1.000
_reflns_Friedel_fraction_max 1.000
_reflns_number_gt 15164
_reflns_number_total 25075
_reflns_threshold_expression 'I > 2\s(I)'
_cod_data_source_file d1ce01330k2.cif
_cod_data_source_block URCP4
_cod_depositor_comments 'Adding full bibliography for 7244318--7244323.cif.'
_cod_database_code 7244322
_shelx_shelxl_version_number 2014/7
_shelx_space_group_comment
;
The symmetry employed for this shelxl refinement is uniquely defined
by the following loop, which should always be used as a source of
symmetry information in preference to the above space-group names.
They are only intended as comments.
;
_shelx_estimated_absorpt_t_max 0.929
_shelx_estimated_absorpt_t_min 0.254
_olex2_refinement_description
;
1. Twinned data refinement
 Scales: 0.542(14)
 0.458(14)
2. Fixed Uiso
 At 1.2 times of:
  All C(H) groups, All C(H,H) groups
 At 1.5 times of:
  All O(H,H) groups
3. Restrained distances
 C37-N44
 1.5 with sigma of 0.02
 C34-C40
 1.4 with sigma of 0.02
 N44-C37
 1.45 with sigma of 0.02
 C39-C7
 1.45 with sigma of 0.02
 C26-C18
 1.4 with sigma of 0.02
 C4-N88
 1.45 with sigma of 0.02
 N70-C52
 1.45 with sigma of 0.02
 C2-N5
 1.45 with sigma of 0.02
 C02Q-N78
 1.45 with sigma of 0.02
4. Uiso/Uaniso restraints and constraints
Uanis(C63) \\sim Ueq: with sigma of 0.01 and sigma for terminal atoms of 0.002
5. Rigid body (RIGU) restrains
 All non-hydrogen atoms
 with sigma for 1-2 distances of 0.004 and sigma for 1-3 distances of 0.004
6.a Rotating group:
 O6(H6A,H6B), O7(H7A,H7B), O4(H4A,H4B)
6.b Ternary CH refined with riding coordinates:
 C01N(H01N), C02D(H02E), C02R(H02R), C034(H034), C03T(H03T), C048(H048),
 C05U(H05U), C06C(H06C), C07E(H07E), C8(H8), C17(H17), C11(H11), C37(H37),
 C43(H43), C10(H10), C52(H52), C29(H29), C57(H57), C56(H56), C68(H68), C15(H15),
  C16(H16), C35(H35), C12(H12)
6.c Secondary CH2 refined with riding coordinates:
 C026(H02A,H02B), C02A(H02C,H02D), C02H(H02F,H02G), C02I(H02H,H02I), C02Q(H02J,
 H02K), C03R(H03B,H03C), C03V(H03D,H03E), C047(H04A,H04B), C04D(H04C,H04D),
 C04K(H04E,H04F), C051(H05A,H05B), C05H(H05C,H05D), C05L(H05G,H05H), C05N(H05E,
 H05F), C05R(H05I,H05J), C08G(H08A,H08B), C45(H45A,H45B), C3(H3A,H3B), C66(H66A,
 H66B), C31(H31A,H31B), C2(H2A,H2B), C38(H38A,H38B), C42(H42A,H42B), C58(H58A,
 H58B), C74(H74A,H74B), C60(H60A,H60B), C49(H49A,H49B), C55(H55A,H55B),
 C72(H72A,H72B), C40(H40A,H40B), C33(H33A,H33B), C34(H34A,H34B), C44(H44A,H44B),
  C30(H30A,H30B), C26(H26A,H26B), C4(H4C,H4D), C18(H18A,H18B), C23(H23A,H23B)
6.d Aromatic/amide H refined with riding coordinates:
 C01B(H01B), C03A(H03A), C1(H1), C41(H41), C50(H50), C59(H59), C77(H77),
 C79(H79), C24(H24), C22(H22), C20(H20), C25(H25), C51(H51), C47(H47), C61(H61),
  C53(H53)
;
_smtbx_masks_void_probe_radius 1.2
_smtbx_masks_void_truncation_radius 1.2
_olex2_submission_special_instructions 'No special instructions were received'

loop_
_space_group_symop_operation_xyz
'x, y, z'
'-x+1/2, -y, z+1/2'
'-x, y+1/2, -z+1/2'
'x+1/2, -y+1/2, -z'

loop_
_atom_site_label
_atom_site_type_symbol
_atom_site_fract_x
_atom_site_fract_y
_atom_site_fract_z
_atom_site_U_iso_or_equiv
_atom_site_adp_type
_atom_site_occupancy
_atom_site_site_symmetry_order
_atom_site_calc_flag
_atom_site_refinement_flags_posn
_atom_site_refinement_flags_adp
_atom_site_refinement_flags_occupancy
_atom_site_disorder_assembly
_atom_site_disorder_group
U2 U 0.83190(4) 0.50659(4) 0.31582(3) 0.0234(3) Uani 1 1 d . U . . .
U3 U 0.66950(4) 0.49496(4) 0.31556(3) 0.0206(2) Uani 1 1 d . U . . .
S2 S 0.5658(3) 0.4174(3) 0.3006(4) 0.0418(19) Uani 1 1 d . U . . .
N81 N 0.7655(11) 0.6898(11) 0.7195(9) 0.038(5) Uani 1 1 d . U . . .
N79 N 0.6577(10) 0.8390(10) 0.6861(9) 0.037(5) Uani 1 1 d . U . . .
N96 N 0.8250(9) 0.6135(8) 0.4601(7) 0.020(4) Uani 1 1 d . U . . .
O46 O 0.6691(10) 0.7374(8) 0.3542(8) 0.043(5) Uani 1 1 d . U . . .
O15 O 0.6569(7) 0.4958(8) 0.3847(7) 0.033(4) Uani 1 1 d . U . . .
C00S C 0.7623(13) 0.7450(12) 0.7231(10) 0.029(5) Uani 1 1 d . U . . .
O18 O 0.5639(8) 0.4773(8) 0.3004(8) 0.038(4) Uani 1 1 d . U . . .
O9 O 0.8206(7) 0.5055(7) 0.2454(6) 0.024(4) Uani 1 1 d . U . . .
O13 O 0.7547(7) 0.4446(7) 0.3253(6) 0.024(3) Uani 1 1 d . U . . .
O43 O 0.7324(9) 0.8971(9) 0.6674(9) 0.046(5) Uani 1 1 d . U . . .
O41 O 0.7656(10) 0.9442(9) 0.5339(9) 0.051(6) Uani 1 1 d . U . . .
C013 C 0.6410(14) 0.6517(15) 0.6582(12) 0.042(6) Uani 1 1 d . U . . .
N77 N 0.6663(12) 0.9297(10) 0.5334(9) 0.040(5) Uani 1 1 d . U . . .
C018 C 0.5827(12) 0.6100(12) 0.3055(12) 0.032(6) Uani 1 1 d . U . . .
N78 N 0.6468(11) 0.9001(10) 0.6233(10) 0.039(5) Uani 1 1 d D U . . .
C01B C 0.5990(11) 0.6366(11) 0.3996(10) 0.024(5) Uani 1 1 d . U . . .
H01B H 0.6308 0.6135 0.4003 0.029 Uiso 1 1 calc R U . . .
O17 O 0.6251(8) 0.5795(8) 0.3055(8) 0.033(4) Uani 1 1 d . U . . .
N82 N 0.8330(11) 0.6427(10) 0.6592(8) 0.032(5) Uani 1 1 d . U . . .
O51 O 0.7376(8) 0.6166(8) 0.4161(7) 0.032(4) Uani 1 1 d . U . . .
N95 N 0.8033(10) 0.5787(10) 0.5474(8) 0.030(5) Uani 1 1 d . U . . .
C01N C 0.8750(12) 0.6748(11) 0.4056(10) 0.027(4) Uani 1 1 d . U . . .
H01N H 0.8987 0.6648 0.3746 0.032 Uiso 1 1 calc R U . . .
O19 O 0.6288(8) 0.4038(7) 0.3131(8) 0.034(4) Uani 1 1 d . U . . .
N93 N 0.6290(11) 0.7004(10) 0.6856(9) 0.038(5) Uani 1 1 d . U . . .
O44 O 0.9001(9) 0.7076(9) 0.6395(8) 0.043(5) Uani 1 1 d . U . . .
O40 O 0.8649(10) 0.8751(9) 0.4588(8) 0.045(5) Uani 1 1 d . U . . .
N98 N 0.7645(11) 0.7547(10) 0.3571(10) 0.036(5) Uani 1 1 d . U . . .
O49 O 0.6150(10) 0.6363(9) 0.6213(8) 0.046(5) Uani 1 1 d . U . . .
C020 C 0.5651(11) 0.6413(11) 0.3511(11) 0.024(5) Uani 1 1 d . U . . .
N90 N 0.5880(13) 0.8779(12) 0.4945(10) 0.049(6) Uani 1 1 d . U . . .
C025 C 0.7870(11) 0.6355(10) 0.4230(10) 0.022(5) Uani 1 1 d . U . . .
C026 C 0.8117(11) 0.5676(11) 0.4936(10) 0.024(5) Uani 1 1 d . U . . .
H02A H 0.7771 0.5504 0.4798 0.029 Uiso 1 1 calc R U . . .
H02B H 0.8431 0.5416 0.4904 0.029 Uiso 1 1 calc R U . . .
O45 O 0.8004(9) 0.7773(9) 0.7228(8) 0.038(5) Uani 1 1 d . U . . .
C02A C 0.7586(15) 0.9279(13) 0.4196(13) 0.046(6) Uani 1 1 d . U . . .
H02C H 0.7898 0.9489 0.4354 0.055 Uiso 1 1 calc R U . . .
H02D H 0.7470 0.9462 0.3869 0.055 Uiso 1 1 calc R U . . .
N89 N 0.6382(11) 0.8700(10) 0.4198(9) 0.035(5) Uani 1 1 d . U . . .
C02D C 0.8494(12) 0.5855(13) 0.5867(10) 0.033(5) Uani 1 1 d . U . . .
H02E H 0.8761 0.5547 0.5849 0.039 Uiso 1 1 calc R U . . .
O20 O 0.5285(10) 0.3974(10) 0.3420(11) 0.064(6) Uani 1 1 d . U . . .
N2 N 0.5851(9) 0.6646(10) 0.4427(9) 0.031(5) Uani 1 1 d . U . . .
C02H C 0.7865(12) 0.6987(11) 0.3483(10) 0.027(5) Uani 1 1 d . U . . .
H02F H 0.7543 0.6759 0.3375 0.032 Uiso 1 1 calc R U . . .
H02G H 0.8138 0.6996 0.3188 0.032 Uiso 1 1 calc R U . . .
C02I C 0.9248(12) 0.6492(13) 0.5436(11) 0.033(5) Uani 1 1 d . U . . .
H02H H 0.9508 0.6757 0.5593 0.039 Uiso 1 1 calc R U . . .
H02I H 0.9474 0.6168 0.5362 0.039 Uiso 1 1 calc R U . . .
N94 N 0.7595(10) 0.5804(10) 0.6260(9) 0.033(5) Uani 1 1 d . U . . .
O48 O 0.5447(10) 0.7519(10) 0.5687(9) 0.055(6) Uani 1 1 d . U . . .
N91 N 0.5721(12) 0.8392(12) 0.5824(10) 0.045(5) Uani 1 1 d . U . . .
C02Q C 0.6578(15) 0.9450(12) 0.5890(11) 0.046(6) Uani 1 1 d D U . . .
H02J H 0.6920 0.9639 0.6016 0.055 Uiso 1 1 calc R U . . .
H02K H 0.6255 0.9701 0.5912 0.055 Uiso 1 1 calc R U . . .
C02R C 0.6651(13) 0.7117(12) 0.7287(10) 0.033(4) Uani 1 1 d . U . . .
H02R H 0.6435 0.7112 0.7625 0.040 Uiso 1 1 calc R U . . .
N83 N 0.8808(10) 0.6352(10) 0.5837(9) 0.031(5) Uani 1 1 d . U . . .
N84 N 0.9053(10) 0.6698(10) 0.4948(9) 0.031(5) Uani 1 1 d . U . . .
N92 N 0.5807(10) 0.7811(11) 0.6492(9) 0.035(5) Uani 1 1 d . U . . .
C033 C 0.6840(13) 0.8806(13) 0.6600(11) 0.034(5) Uani 1 1 d . U . . .
C034 C 0.8824(11) 0.6369(11) 0.4505(10) 0.025(4) Uani 1 1 d . U . . .
H034 H 0.9100 0.6083 0.4409 0.030 Uiso 1 1 calc R U . . .
C03A C 0.5194(12) 0.6774(12) 0.3523(12) 0.038(7) Uani 1 1 d . U . . .
H03A H 0.4976 0.6851 0.3220 0.046 Uiso 1 1 calc R U . . .
N88 N 0.7057(11) 0.8230(10) 0.3598(9) 0.036(5) Uani 1 1 d D U . . .
C03D C 0.8318(16) 0.8555(12) 0.4239(12) 0.042(6) Uani 1 1 d . U . . .
O42 O 0.9278(8) 0.7574(9) 0.5113(8) 0.042(5) Uani 1 1 d . U . . .
N97 N 0.8144(10) 0.6740(9) 0.3938(8) 0.029(4) Uani 1 1 d . U . . .
C03M C 0.7105(14) 0.7670(12) 0.3572(10) 0.029(5) Uani 1 1 d . U . . .
O26 O 0.5538(9) 0.6172(10) 0.2617(8) 0.048(6) Uani 1 1 d . U . . .
N76 N 0.7119(12) 0.9281(10) 0.4550(10) 0.040(5) Uani 1 1 d . U . . .
N80 N 0.7031(10) 0.7571(10) 0.7264(8) 0.031(4) Uani 1 1 d . U . . .
C03R C 0.8201(13) 0.6609(13) 0.7149(11) 0.038(6) Uani 1 1 d . U . . .
H03B H 0.8191 0.6294 0.7383 0.046 Uiso 1 1 calc R U . . .
H03C H 0.8511 0.6844 0.7271 0.046 Uiso 1 1 calc R U . . .
C03T C 0.5897(14) 0.8729(15) 0.6273(12) 0.043(5) Uani 1 1 d . U . . .
H03T H 0.5593 0.8989 0.6367 0.052 Uiso 1 1 calc R U . . .
N87 N 0.7810(13) 0.8738(11) 0.4056(10) 0.046(5) Uani 1 1 d . U . . .
C03V C 0.8948(14) 0.7780(12) 0.4014(12) 0.038(5) Uani 1 1 d . U . . .
H03D H 0.9111 0.7706 0.3664 0.046 Uiso 1 1 calc R U . . .
H03E H 0.9219 0.8015 0.4200 0.046 Uiso 1 1 calc R U . . .
N85 N 0.8928(10) 0.7284(10) 0.4295(9) 0.033(5) Uani 1 1 d . U . . .
O47 O 0.5669(10) 0.8067(10) 0.4363(9) 0.051(6) Uani 1 1 d . U . . .
C03Z C 0.5630(13) 0.8076(14) 0.0828(12) 0.038(6) Uani 1 1 d . U . . .
N042 N 0.6877(11) 0.6340(11) 0.6779(9) 0.040(5) Uani 1 1 d . U . . .
C047 C 0.6242(12) 0.6661(13) 0.4885(11) 0.033(6) Uani 1 1 d . U . . .
H04A H 0.6470 0.6331 0.4886 0.039 Uiso 1 1 calc R U . . .
H04B H 0.6012 0.6665 0.5210 0.039 Uiso 1 1 calc R U . . .
C048 C 0.8015(14) 0.8034(12) 0.3537(12) 0.038(5) Uani 1 1 d . U . . .
H048 H 0.8214 0.8033 0.3190 0.045 Uiso 1 1 calc R U . . .
C04D C 0.8193(12) 0.8288(14) 0.5719(12) 0.041(7) Uani 1 1 d . U . . .
H04C H 0.8444 0.8235 0.5412 0.050 Uiso 1 1 calc R U . . .
H04D H 0.7952 0.8602 0.5649 0.050 Uiso 1 1 calc R U . . .
C04K C 0.5742(13) 0.7288(13) 0.6761(11) 0.037(5) Uani 1 1 d . U . . .
H04E H 0.5494 0.7058 0.6545 0.044 Uiso 1 1 calc R U . . .
H04F H 0.5550 0.7346 0.7102 0.044 Uiso 1 1 calc R U . . .
O8 O 0.8423(7) 0.5095(10) 0.3862(7) 0.043(5) Uani 1 1 d . U . . .
C04Y C 0.8737(12) 0.6657(13) 0.6306(10) 0.029(5) Uani 1 1 d . U . . .
N3 N 0.8842(14) 0.8607(13) 0.1437(12) 0.056(7) Uani 1 1 d . U . . .
C051 C 0.7451(17) 0.7684(17) 0.5321(13) 0.064(11) Uani 1 1 d . U . . .
H05A H 0.7703 0.7629 0.5015 0.077 Uiso 1 1 calc R U . . .
H05B H 0.7222 0.8006 0.5249 0.077 Uiso 1 1 calc R U . . .
C05H C 0.7029(11) 0.7184(13) 0.5359(10) 0.032(6) Uani 1 1 d . U . . .
H05C H 0.7257 0.6855 0.5392 0.039 Uiso 1 1 calc R U . . .
H05D H 0.6798 0.7219 0.5681 0.039 Uiso 1 1 calc R U . . .
O50 O 0.7044(9) 0.5658(9) 0.5498(8) 0.040(5) Uani 1 1 d . U . . .
C05L C 0.6828(13) 0.8112(12) 0.7335(10) 0.031(5) Uani 1 1 d . U . . .
H05G H 0.7148 0.8330 0.7465 0.037 Uiso 1 1 calc R U . . .
H05H H 0.6537 0.8107 0.7615 0.037 Uiso 1 1 calc R U . . .
C05N C 0.7811(15) 0.7791(16) 0.5788(13) 0.053(9) Uani 1 1 d . U . . .
H05E H 0.8054 0.7477 0.5856 0.063 Uiso 1 1 calc R U . . .
H05F H 0.7564 0.7843 0.6098 0.063 Uiso 1 1 calc R U . . .
C05R C 0.5480(15) 0.8629(16) 0.5342(12) 0.052(7) Uani 1 1 d . U . . .
H05I H 0.5210 0.8371 0.5187 0.062 Uiso 1 1 calc R U . . .
H05J H 0.5260 0.8949 0.5443 0.062 Uiso 1 1 calc R U . . .
C1 C 0.5405(12) 0.6957(13) 0.4422(12) 0.038(7) Uani 1 1 d . U . . .
H1 H 0.5311 0.7149 0.4731 0.046 Uiso 1 1 calc R U . . .
C05U C 0.6218(14) 0.9253(13) 0.4946(11) 0.041(5) Uani 1 1 d . U . . .
H05U H 0.5968 0.9574 0.4961 0.049 Uiso 1 1 calc R U . . .
C060 C 0.7494(13) 0.5747(11) 0.5738(10) 0.029(5) Uani 1 1 d . U . . .
O2 O 0.9934(11) 0.8875(9) 0.3709(7) 0.054(5) Uani 1 1 d . U . . .
C06C C 0.6535(14) 0.9230(13) 0.4404(12) 0.045(5) Uani 1 1 d . U . . .
H06C H 0.6412 0.9522 0.4163 0.053 Uiso 1 1 calc R U . . .
C06H C 0.5924(14) 0.8437(14) 0.4466(12) 0.039(6) Uani 1 1 d . U . . .
C06K C 0.7210(15) 0.9341(12) 0.5113(12) 0.040(6) Uani 1 1 d . U . . .
C06T C 0.5660(12) 0.7873(14) 0.5974(11) 0.035(5) Uani 1 1 d . U . . .
N86 N 0.8422(12) 0.8083(10) 0.3936(10) 0.042(5) Uani 1 1 d . U . . .
C07E C 0.7603(15) 0.8495(13) 0.3548(12) 0.041(5) Uani 1 1 d . U . . .
H07E H 0.7632 0.8738 0.3237 0.050 Uiso 1 1 calc R U . . .
C08G C 0.6638(12) 0.7127(12) 0.4896(10) 0.030(6) Uani 1 1 d . U . . .
H08A H 0.6406 0.7455 0.4874 0.036 Uiso 1 1 calc R U . . .
H08B H 0.6874 0.7112 0.4576 0.036 Uiso 1 1 calc R U . . .
O12 O 0.7468(7) 0.5568(7) 0.3238(6) 0.025(3) Uani 1 1 d . U . . .
O16 O 0.6827(7) 0.4921(7) 0.2456(6) 0.026(4) Uani 1 1 d . U . . .
C8 C 0.5980(13) 0.8293(13) 0.6732(11) 0.037(5) Uani 1 1 d . U . . .
H8 H 0.5732 0.8377 0.7040 0.045 Uiso 1 1 calc R U . . .
S1 S 0.9297(3) 0.5853(4) 0.2880(4) 0.043(2) Uani 1 1 d . U . . .
O11 O 0.8692(8) 0.5963(9) 0.3031(9) 0.046(5) Uani 1 1 d . U . . .
O10 O 0.9353(8) 0.5272(10) 0.3028(9) 0.049(5) Uani 1 1 d . U . . .
O24 O 0.9402(12) 0.5924(13) 0.2321(10) 0.075(7) Uani 1 1 d . U . . .
C6 C 0.9092(12) 0.7220(12) 0.4819(11) 0.031(6) Uani 1 1 d . U . . .
O23 O 0.9685(10) 0.6196(11) 0.3168(11) 0.070(7) Uani 1 1 d . U . . .
U1 U 0.99119(6) 0.96223(6) 0.37845(5) 0.0475(4) Uani 1 1 d . U . . .
Cl1 Cl 0.4901(3) 0.5379(4) 0.1232(3) 0.0462(18) Uani 1 1 d . . . . .
N1 N 0.8943(11) 0.8879(12) 0.6153(11) 0.046(6) Uani 1 1 d . U . . .
C39 C 0.9626(13) 0.9411(15) 0.5673(11) 0.052(8) Uani 1 1 d D U . . .
C41 C 0.9208(13) 0.9002(15) 0.5654(13) 0.046(7) Uani 1 1 d . U . . .
H41 H 0.9110 0.8824 0.5339 0.056 Uiso 1 1 calc R U . . .
C50 C 0.9761(12) 0.9670(14) 0.6157(11) 0.044(7) Uani 1 1 d . U . . .
H50 H 1.0064 0.9919 0.6159 0.052 Uiso 1 1 calc R U . . .
O6 O 1.0638(10) 0.9753(11) 0.3108(10) 0.071(7) Uani 1 1 d . U . . .
H6A H 1.0517 0.9945 0.2766 0.107 Uiso 1 1 d R U . . .
H6B H 1.0964 1.0004 0.3208 0.107 Uiso 1 1 d R U . . .
O7 O 1.0833(9) 0.9612(10) 0.4245(9) 0.054(5) Uani 1 1 d . U . . .
H7A H 1.0824 0.9547 0.4647 0.081 Uiso 1 1 d R U . . .
H7B H 1.1096 0.9302 0.4145 0.081 Uiso 1 1 d R U . . .
O4 O 0.8853(10) 0.9636(12) 0.3977(9) 0.066(6) Uani 1 1 d . U . . .
H4A H 0.8773 0.9417 0.4235 0.099 Uiso 1 1 d R U . . .
H4B H 0.8667 0.9505 0.3707 0.099 Uiso 1 1 d R U . . .
O5 O 0.9399(9) 0.9647(12) 0.2959(8) 0.057(5) Uani 1 1 d . U . . .
O31 O 0.7362(8) 0.6187(8) -0.0847(8) 0.034(4) Uani 1 1 d . U . . .
N12 N 0.7840(11) 0.5701(10) 0.0508(9) 0.035(5) Uani 1 1 d . U . . .
C13 C 0.7283(14) 0.5727(11) 0.0649(11) 0.032(5) Uani 1 1 d . U . . .
N4 N 0.8186(10) 0.6039(10) -0.0345(8) 0.029(5) Uani 1 1 d . U . . .
O32 O 0.6858(9) 0.5678(10) 0.0372(8) 0.046(6) Uani 1 1 d . U . . .
C45 C 0.8016(13) 0.6966(12) -0.1449(10) 0.029(5) Uani 1 1 d . U . . .
H45A H 0.7680 0.6786 -0.1598 0.035 Uiso 1 1 calc R U . . .
H45B H 0.8321 0.6951 -0.1715 0.035 Uiso 1 1 calc R U . . .
C28 C 0.7853(12) 0.6324(11) -0.0752(10) 0.025(5) Uani 1 1 d . U . . .
N9 N 0.8197(10) 0.6677(10) -0.0994(8) 0.028(4) Uani 1 1 d . U . . .
C17 C 0.8273(14) 0.5708(12) 0.0919(10) 0.036(5) Uani 1 1 d . U . . .
H17 H 0.8483 0.5364 0.0946 0.043 Uiso 1 1 calc R U . . .
C3 C 0.7978(13) 0.5581(12) -0.0042(10) 0.032(5) Uani 1 1 d . U . . .
H3A H 0.7635 0.5439 -0.0216 0.038 Uiso 1 1 calc R U . . .
H3B H 0.8270 0.5298 -0.0049 0.038 Uiso 1 1 calc R U . . .
O30 O 0.6885(9) 0.7474(9) -0.1460(8) 0.039(5) Uani 1 1 d . U . . .
N30 N 0.7345(11) 0.8276(11) -0.1337(10) 0.044(6) Uani 1 1 d . U . . .
N20 N 0.7871(11) 0.7536(11) -0.1352(9) 0.037(5) Uani 1 1 d . U . . .
C62 C 0.7319(13) 0.7732(13) -0.1393(10) 0.030(5) Uani 1 1 d . U . . .
O3 O 0.9692(10) 0.9466(11) 0.4736(9) 0.065(6) Uani 1 1 d . U . . .
N24 N 0.6648(11) 0.8815(10) -0.0798(9) 0.036(5) Uani 1 1 d . U . . .
N25 N 0.8981(11) 0.7129(10) -0.0533(10) 0.037(5) Uani 1 1 d . U . . .
N26 N 0.6601(12) 0.6403(11) 0.1667(10) 0.044(5) Uani 1 1 d . U . . .
N5 N 0.9018(11) 0.6474(11) 0.0086(9) 0.041(5) Uani 1 1 d D U . . .
C32 C 0.8589(16) 0.6497(14) 0.1388(12) 0.041(6) Uani 1 1 d . U . . .
C66 C 0.6755(16) 0.5849(14) 0.1524(13) 0.054(6) Uani 1 1 d . U . . .
H66A H 0.6429 0.5684 0.1341 0.064 Uiso 1 1 calc R U . . .
H66B H 0.6821 0.5645 0.1851 0.064 Uiso 1 1 calc R U . . .
C31 C 0.6842(13) 0.8616(13) -0.1331(11) 0.039(6) Uani 1 1 d . U . . .
H31A H 0.6525 0.8415 -0.1492 0.047 Uiso 1 1 calc R U . . .
H31B H 0.6917 0.8928 -0.1557 0.047 Uiso 1 1 calc R U . . .
N23 N 0.8064(12) 0.6330(11) 0.1640(9) 0.041(5) Uani 1 1 d . U . . .
C2 C 0.9155(15) 0.6210(14) 0.0592(11) 0.050(6) Uani 1 1 d D U . . .
H2A H 0.9446 0.6422 0.0779 0.060 Uiso 1 1 calc R U . . .
H2B H 0.9317 0.5854 0.0520 0.060 Uiso 1 1 calc R U . . .
C11 C 0.8798(13) 0.6676(12) -0.0803(11) 0.032(5) Uani 1 1 d . U . . .
H11 H 0.9061 0.6599 -0.1102 0.038 Uiso 1 1 calc R U . . .
N21 N 0.8630(12) 0.6149(11) 0.0946(10) 0.044(5) Uani 1 1 d . U . . .
N7 N 0.7283(12) 0.5794(11) 0.1172(10) 0.044(5) Uani 1 1 d . U . . .
O33 O 0.7840(10) 0.7685(9) 0.2264(8) 0.040(5) Uani 1 1 d . U . . .
N40 N 0.7407(13) 0.6858(11) 0.2140(9) 0.044(5) Uani 1 1 d . U . . .
C37 C 0.6883(11) 0.9329(13) -0.0575(12) 0.043(5) Uani 1 1 d D U . . .
H37 H 0.6837 0.9629 -0.0830 0.051 Uiso 1 1 calc R U . . .
C38 C 0.7984(13) 0.9284(13) -0.0695(12) 0.041(6) Uani 1 1 d . U . . .
H38A H 0.7917 0.9491 -0.1020 0.049 Uiso 1 1 calc R U . . .
H38B H 0.8312 0.9444 -0.0512 0.049 Uiso 1 1 calc R U . . .
N70 N 0.6833(11) 0.7604(10) 0.2214(9) 0.039(5) Uani 1 1 d D U . . .
N69 N 0.6078(11) 0.8994(11) -0.0119(9) 0.036(5) Uani 1 1 d . U . . .
N44 N 0.7462(10) 0.9327(11) -0.0344(10) 0.045(6) Uani 1 1 d D U . . .
C43 C 0.6814(15) 0.6654(13) 0.2154(12) 0.044(5) Uani 1 1 d . U . . .
H43 H 0.6754 0.6415 0.2463 0.053 Uiso 1 1 calc R U . . .
N47 N 0.6044(12) 0.7142(11) 0.1747(10) 0.043(5) Uani 1 1 d . U . . .
N22 N 0.8668(11) 0.7969(11) -0.0872(10) 0.036(5) Uani 1 1 d . U . . .
N67 N 0.8119(11) 0.8735(11) -0.0835(10) 0.039(5) Uani 1 1 d . U . . .
O29 O 0.5808(10) 0.8308(10) -0.0694(9) 0.054(6) Uani 1 1 d . U . . .
C42 C 0.7941(16) 0.6536(15) 0.2151(12) 0.052(7) Uani 1 1 d . U . . .
H42A H 0.8259 0.6762 0.2272 0.062 Uiso 1 1 calc R U . . .
H42B H 0.7897 0.6238 0.2402 0.062 Uiso 1 1 calc R U . . .
O27 O 0.5856(10) 0.6494(11) 0.1069(9) 0.063(7) Uani 1 1 d . U . . .
O36 O 0.8871(9) 0.8637(10) -0.0256(9) 0.052(6) Uani 1 1 d . U . . .
C36 C 0.6156(17) 0.6637(15) 0.1451(14) 0.049(7) Uani 1 1 d . U . . .
O38 O 0.8876(11) 0.6873(10) 0.1500(9) 0.050(5) Uani 1 1 d . U . . .
C27 C 0.6166(14) 0.8695(14) -0.0568(12) 0.040(6) Uani 1 1 d . U . . .
C10 C 0.8815(13) 0.6224(13) -0.0409(11) 0.033(5) Uani 1 1 d . U . . .
H10 H 0.9068 0.5927 -0.0526 0.040 Uiso 1 1 calc R U . . .
C52 C 0.6452(13) 0.7165(12) 0.2202(12) 0.041(5) Uani 1 1 d D U . . .
H52 H 0.6234 0.7153 0.2539 0.050 Uiso 1 1 calc R U . . .
C29 C 0.8268(14) 0.7961(12) -0.1365(11) 0.037(5) Uani 1 1 d . U . . .
H29 H 0.8492 0.7957 -0.1698 0.044 Uiso 1 1 calc R U . . .
C57 C 0.7136(13) 0.6612(13) 0.7266(11) 0.036(5) Uani 1 1 d . U . . .
H57 H 0.7134 0.6382 0.7587 0.044 Uiso 1 1 calc R U . . .
C58 C 0.8549(14) 0.8392(16) 0.6197(14) 0.053(8) Uani 1 1 d . U . . .
H58A H 0.8784 0.8073 0.6268 0.064 Uiso 1 1 calc R U . . .
H58B H 0.8295 0.8443 0.6502 0.064 Uiso 1 1 calc R U . . .
C56 C 0.8194(13) 0.5865(13) 0.6411(11) 0.035(5) Uani 1 1 d . U . . .
H56 H 0.8331 0.5583 0.6657 0.042 Uiso 1 1 calc R U . . .
C59 C 0.9060(16) 0.9149(17) 0.6599(14) 0.057(9) Uani 1 1 d . U . . .
H59 H 0.8861 0.9052 0.6909 0.069 Uiso 1 1 calc R U . . .
N51 N 0.6905(10) 0.9374(10) 0.0373(9) 0.032(5) Uani 1 1 d . U . . .
O35 O 0.7898(9) 0.9414(8) 0.0463(8) 0.043(5) Uani 1 1 d . U . . .
N75 N 0.6537(10) 0.8452(10) 0.1831(9) 0.034(4) Uani 1 1 d . U . . .
O37 O 0.9350(9) 0.7353(9) 0.0333(9) 0.048(6) Uani 1 1 d . U . . .
C74 C 0.6744(13) 0.9540(13) 0.0903(10) 0.036(5) Uani 1 1 d . U . . .
H74A H 0.7077 0.9704 0.1077 0.043 Uiso 1 1 calc R U . . .
H74B H 0.6444 0.9814 0.0879 0.043 Uiso 1 1 calc R U . . .
C48 C 0.7422(15) 0.7416(14) 0.2205(11) 0.040(6) Uani 1 1 d . U . . .
C54 C 0.7464(14) 0.9365(12) 0.0202(12) 0.037(6) Uani 1 1 d . U . . .
C60 C 0.6728(15) 0.8155(12) 0.2314(11) 0.041(6) Uani 1 1 d . U . . .
H60A H 0.7078 0.8321 0.2450 0.049 Uiso 1 1 calc R U . . .
H60B H 0.6433 0.8186 0.2589 0.049 Uiso 1 1 calc R U . . .
O34 O 0.7348(9) 0.8970(10) 0.1745(9) 0.050(6) Uani 1 1 d . U . . .
C5 C 0.8578(14) 0.8472(13) -0.0625(13) 0.040(6) Uani 1 1 d . U . . .
C68 C 0.6494(13) 0.9417(14) -0.0066(11) 0.039(5) Uani 1 1 d . U . . .
H68 H 0.6309 0.9775 -0.0072 0.047 Uiso 1 1 calc R U . . .
C15 C 0.7934(14) 0.8474(14) -0.1310(12) 0.041(5) Uani 1 1 d . U . . .
H15 H 0.8012 0.8710 -0.1618 0.049 Uiso 1 1 calc R U . . .
C49 C 0.9139(13) 0.7633(13) -0.0799(12) 0.037(5) Uani 1 1 d . U . . .
H49A H 0.9428 0.7820 -0.0587 0.044 Uiso 1 1 calc R U . . .
H49B H 0.9310 0.7550 -0.1145 0.044 Uiso 1 1 calc R U . . .
C55 C 0.5591(15) 0.7489(14) 0.1610(13) 0.049(6) Uani 1 1 d . U . . .
H55A H 0.5368 0.7569 0.1929 0.059 Uiso 1 1 calc R U . . .
H55B H 0.5338 0.7302 0.1360 0.059 Uiso 1 1 calc R U . . .
C72 C 0.5584(13) 0.8887(15) 0.0249(12) 0.043(6) Uani 1 1 d . U . . .
H72A H 0.5400 0.9227 0.0345 0.052 Uiso 1 1 calc R U . . .
H72B H 0.5299 0.8662 0.0069 0.052 Uiso 1 1 calc R U . . .
C16 C 0.7839(15) 0.5806(13) 0.1414(11) 0.042(5) Uani 1 1 d . U . . .
H16 H 0.7877 0.5513 0.1678 0.050 Uiso 1 1 calc R U . . .
C14 C 0.9137(12) 0.7005(14) -0.0016(12) 0.036(6) Uani 1 1 d . U . . .
C77 C 0.9471(14) 0.9577(16) 0.6632(13) 0.054(8) Uani 1 1 d . U . . .
H77 H 0.9538 0.9775 0.6943 0.065 Uiso 1 1 calc R U . . .
C79 C 0.5082(13) 0.7012(12) 0.4006(11) 0.043(8) Uani 1 1 d . U . . .
H79 H 0.4752 0.7226 0.4036 0.051 Uiso 1 1 calc R U . . .
N34 N 0.6539(10) 0.9100(11) 0.1225(9) 0.035(5) Uani 1 1 d . U . . .
N46 N 0.5774(11) 0.7990(11) 0.1372(10) 0.039(5) Uani 1 1 d . U . . .
C35 C 0.5945(13) 0.8444(13) 0.1653(12) 0.035(5) Uani 1 1 d . U . . .
H35 H 0.5677 0.8530 0.1945 0.042 Uiso 1 1 calc R U . . .
C12 C 0.5956(12) 0.8907(13) 0.1212(12) 0.032(5) Uani 1 1 d . U . . .
H12 H 0.5680 0.9197 0.1296 0.039 Uiso 1 1 calc R U . . .
N19 N 0.5789(10) 0.8612(11) 0.0733(10) 0.035(5) Uani 1 1 d . U . . .
O28 O 0.5404(10) 0.7764(11) 0.0542(9) 0.059(6) Uani 1 1 d . U . . .
O25 O 1.0420(12) 0.9787(16) 0.5206(10) 0.116(14) Uani 1 1 d . U . . .
C7 C 0.9982(15) 0.9549(18) 0.5183(11) 0.073(11) Uani 1 1 d D U . . .
C9 C 0.6868(12) 0.8870(12) 0.1639(10) 0.028(5) Uani 1 1 d . U . . .
C19 C 0.9054(16) 0.9290(16) 0.2771(13) 0.054(8) Uani 1 1 d . U . . .
C24 C 0.9378(15) 0.9479(15) 0.1807(12) 0.052(8) Uani 1 1 d . U . . .
H24 H 0.9544 0.9797 0.1937 0.063 Uiso 1 1 calc R U . . .
O21 O 0.5495(11) 0.3985(12) 0.2469(11) 0.072(7) Uani 1 1 d . U . . .
C22 C 0.9094(16) 0.8906(16) 0.1144(15) 0.055(9) Uani 1 1 d . U . . .
H22 H 0.9065 0.8842 0.0778 0.066 Uiso 1 1 calc R U . . .
O39 O 0.8649(14) 0.9036(16) 0.3042(9) 0.123(15) Uani 1 1 d . U . . .
C21 C 0.9061(17) 0.9141(16) 0.2165(13) 0.056(9) Uani 1 1 d . U . . .
C20 C 0.8801(18) 0.8724(17) 0.1965(15) 0.067(11) Uani 1 1 d . U . . .
H20 H 0.8582 0.8501 0.2186 0.080 Uiso 1 1 calc R U . . .
C25 C 0.9441(15) 0.9358(14) 0.1315(12) 0.047(7) Uani 1 1 d . U . . .
H25 H 0.9689 0.9545 0.1087 0.057 Uiso 1 1 calc R U . . .
N6 N 0.5808(11) 0.6827(10) -0.0697(10) 0.036(5) Uani 1 1 d . U . . .
C40 C 0.6601(15) 0.7216(14) -0.0149(12) 0.052(8) Uani 1 1 d D U . . .
H40A H 0.6840 0.7184 -0.0467 0.063 Uiso 1 1 calc R U . . .
H40B H 0.6423 0.7573 -0.0159 0.063 Uiso 1 1 calc R U . . .
C33 C 0.7396(18) 0.7733(17) 0.0390(14) 0.066(11) Uani 1 1 d . U . . .
H33A H 0.7577 0.7821 0.0050 0.079 Uiso 1 1 calc R U . . .
H33B H 0.7161 0.8041 0.0496 0.079 Uiso 1 1 calc R U . . .
C34 C 0.6977(16) 0.7198(16) 0.0311(13) 0.064(11) Uani 1 1 d D U . . .
H34A H 0.7221 0.6878 0.0283 0.077 Uiso 1 1 calc R U . . .
H34B H 0.6741 0.7157 0.0630 0.077 Uiso 1 1 calc R U . . .
C44 C 0.6124(15) 0.6796(14) -0.0187(13) 0.048(7) Uani 1 1 d . U . . .
H44A H 0.6291 0.6436 -0.0150 0.058 Uiso 1 1 calc R U . . .
H44B H 0.5854 0.6849 0.0107 0.058 Uiso 1 1 calc R U . . .
C30 C 0.7837(16) 0.7641(16) 0.0788(12) 0.054(8) Uani 1 1 d . U . . .
H30A H 0.8120 0.7381 0.0658 0.065 Uiso 1 1 calc R U . . .
H30B H 0.7668 0.7501 0.1115 0.065 Uiso 1 1 calc R U . . .
C26 C 0.8135(18) 0.8217(18) 0.0893(16) 0.080(13) Uani 1 1 d D U . . .
H26A H 0.8280 0.8368 0.0561 0.096 Uiso 1 1 calc R U . . .
H26B H 0.7858 0.8469 0.1046 0.096 Uiso 1 1 calc R U . . .
C51 C 0.5950(13) 0.6475(12) -0.1081(11) 0.034(6) Uani 1 1 d . U . . .
H51 H 0.6222 0.6206 -0.1009 0.040 Uiso 1 1 calc R U . . .
C47 C 0.5405(13) 0.7185(13) -0.0741(14) 0.042(7) Uani 1 1 d . U . . .
H47 H 0.5296 0.7390 -0.0445 0.051 Uiso 1 1 calc R U . . .
C63 C 0.5695(11) 0.6503(11) -0.1596(10) 0.023(5) Uani 1 1 d . U . . .
C61 C 0.5240(13) 0.6900(12) -0.1659(12) 0.039(7) Uani 1 1 d . U . . .
H61 H 0.5025 0.6910 -0.1974 0.046 Uiso 1 1 calc R U . . .
C53 C 0.5124(16) 0.7268(15) -0.1248(13) 0.059(9) Uani 1 1 d . U . . .
H53 H 0.4873 0.7558 -0.1300 0.071 Uiso 1 1 calc R U . . .
C4 C 0.6528(13) 0.8524(14) 0.3642(12) 0.047(6) Uani 1 1 d D U . . .
H4C H 0.6216 0.8298 0.3508 0.056 Uiso 1 1 calc R U . . .
H4D H 0.6550 0.8843 0.3415 0.056 Uiso 1 1 calc R U . . .
O1 O 0.9940(13) 1.0373(11) 0.3893(11) 0.096(7) Uani 1 1 d . U . . .
C18 C 0.8586(17) 0.8126(16) 0.1249(16) 0.071(9) Uani 1 1 d D U . . .
H18A H 0.8879 0.7908 0.1072 0.085 Uiso 1 1 calc R U . . .
H18B H 0.8441 0.7920 0.1552 0.085 Uiso 1 1 calc R U . . .
O22 O 0.5584(10) 0.6121(10) -0.2436(8) 0.052(6) Uani 1 1 d . U . . .
C46 C 0.5833(11) 0.6103(11) -0.2010(11) 0.024(5) Uani 1 1 d . U . . .
O14 O 0.6230(10) 0.5778(9) -0.1899(9) 0.049(6) Uani 1 1 d . U . . .
C23 C 0.7118(13) 0.5783(13) 0.6657(11) 0.037(5) Uani 1 1 d . U . . .
H23A H 0.7260 0.5621 0.6986 0.045 Uiso 1 1 calc R U . . .
H23B H 0.6811 0.5554 0.6520 0.045 Uiso 1 1 calc R U . . .

loop_
_atom_site_aniso_label
_atom_site_aniso_U_11
_atom_site_aniso_U_22
_atom_site_aniso_U_33
_atom_site_aniso_U_23
_atom_site_aniso_U_13
_atom_site_aniso_U_12
U2 0.0263(5) 0.0289(6) 0.0150(5) 0.0013(4) -0.0017(4) 0.0036(5)
U3 0.0250(5) 0.0213(5) 0.0154(5) -0.0014(4) 0.0025(4) 0.0015(4)
S2 0.030(4) 0.033(4) 0.062(5) 0.004(4) -0.003(3) -0.004(3)
N81 0.042(8) 0.035(8) 0.036(12) -0.001(7) -0.002(7) -0.012(6)
N79 0.042(9) 0.041(9) 0.029(9) -0.004(7) -0.004(7) -0.005(7)
N96 0.026(7) 0.018(8) 0.017(7) -0.005(6) -0.007(6) -0.012(6)
O46 0.062(10) 0.034(10) 0.033(10) 0.006(8) 0.001(9) -0.006(8)
O15 0.038(8) 0.037(9) 0.026(6) -0.003(6) 0.007(6) 0.004(7)
C00S 0.039(8) 0.035(8) 0.013(12) 0.001(7) 0.000(7) -0.008(6)
O18 0.028(7) 0.036(7) 0.048(10) 0.004(6) -0.003(6) 0.001(5)
O9 0.025(8) 0.028(9) 0.018(6) 0.002(6) -0.001(5) 0.005(7)
O13 0.023(6) 0.027(8) 0.022(7) 0.004(6) 0.005(5) 0.002(5)
O43 0.045(9) 0.043(13) 0.052(12) 0.000(10) -0.003(8) -0.010(8)
O41 0.062(10) 0.028(13) 0.063(12) -0.003(10) 0.001(8) 0.000(9)
C013 0.044(10) 0.050(11) 0.032(11) -0.007(9) 0.001(8) -0.009(8)
N77 0.060(9) 0.024(12) 0.036(7) -0.001(7) 0.007(6) 0.005(8)
C018 0.037(10) 0.025(11) 0.034(8) -0.010(8) 0.002(7) 0.009(9)
N78 0.042(9) 0.046(10) 0.030(8) -0.003(7) 0.003(7) 0.001(7)
C01B 0.018(10) 0.017(12) 0.037(8) -0.008(7) 0.000(7) 0.002(9)
O17 0.035(7) 0.019(7) 0.045(10) 0.000(6) 0.011(6) 0.005(5)
N82 0.036(9) 0.035(9) 0.024(7) -0.007(6) -0.007(7) -0.006(7)
O51 0.037(8) 0.022(10) 0.036(10) -0.010(8) -0.011(7) -0.010(7)
N95 0.041(8) 0.025(12) 0.024(6) 0.002(6) -0.001(5) -0.010(7)
C01N 0.032(8) 0.024(8) 0.025(8) -0.007(6) -0.005(6) -0.010(6)
O19 0.028(6) 0.021(7) 0.051(10) 0.005(7) 0.005(6) -0.005(5)
N93 0.044(9) 0.045(9) 0.025(9) 0.000(7) -0.002(7) -0.008(7)
O44 0.043(11) 0.042(10) 0.045(12) -0.012(8) -0.006(9) -0.007(8)
O40 0.069(12) 0.032(12) 0.036(10) -0.004(8) 0.007(8) -0.006(9)
N98 0.050(8) 0.019(7) 0.040(12) 0.000(6) 0.008(7) -0.003(6)
O49 0.060(12) 0.048(13) 0.031(9) 0.003(8) 0.001(8) -0.027(10)
C020 0.014(9) 0.021(11) 0.037(8) -0.013(7) 0.002(7) 0.003(8)
N90 0.068(12) 0.043(10) 0.034(8) -0.001(7) 0.005(7) 0.002(9)
C025 0.033(8) 0.011(9) 0.022(9) -0.009(7) -0.007(6) -0.004(6)
C026 0.027(11) 0.021(10) 0.024(7) 0.002(6) -0.004(6) -0.010(8)
O45 0.036(9) 0.036(10) 0.042(12) -0.006(8) 0.006(8) -0.008(7)
C02A 0.067(12) 0.026(11) 0.046(11) 0.004(8) 0.014(9) -0.001(8)
N89 0.048(10) 0.029(9) 0.029(8) -0.002(7) -0.001(7) 0.007(7)
C02D 0.036(8) 0.037(10) 0.025(8) -0.004(6) -0.001(6) -0.002(7)
O20 0.037(10) 0.056(13) 0.098(12) 0.018(10) 0.010(9) -0.005(9)
N2 0.020(8) 0.033(11) 0.039(8) -0.016(8) -0.004(7) 0.008(7)
C02H 0.036(11) 0.020(8) 0.025(9) -0.006(7) -0.005(8) -0.008(7)
C02I 0.027(10) 0.040(13) 0.031(8) -0.010(7) -0.004(6) -0.003(9)
N94 0.044(8) 0.025(12) 0.029(7) 0.000(6) 0.004(6) -0.007(7)
O48 0.052(13) 0.068(12) 0.044(11) -0.015(9) -0.002(10) -0.007(10)
N91 0.044(13) 0.059(9) 0.031(8) -0.002(6) -0.003(7) -0.001(8)
C02Q 0.060(15) 0.045(11) 0.034(8) -0.005(7) 0.004(8) 0.002(10)
C02R 0.044(8) 0.038(8) 0.018(9) 0.006(7) -0.001(7) -0.010(6)
N83 0.029(9) 0.033(9) 0.030(7) -0.002(6) -0.007(6) 0.000(7)
N84 0.032(11) 0.032(8) 0.028(7) -0.013(6) -0.010(6) -0.008(7)
N92 0.029(11) 0.048(8) 0.028(8) -0.007(6) 0.001(7) -0.004(7)
C033 0.040(9) 0.034(11) 0.029(10) -0.009(8) 0.004(7) -0.001(7)
C034 0.026(8) 0.023(8) 0.026(8) -0.011(6) -0.003(6) -0.011(6)
C03A 0.031(12) 0.038(15) 0.046(10) -0.028(10) -0.013(9) 0.023(12)
N88 0.057(8) 0.027(8) 0.025(11) 0.003(7) 0.011(7) -0.001(6)
C03D 0.062(10) 0.028(10) 0.037(11) -0.001(8) 0.011(8) -0.006(8)
O42 0.028(10) 0.051(11) 0.048(10) -0.031(8) 0.004(8) -0.011(9)
N97 0.037(8) 0.020(8) 0.029(8) -0.006(6) -0.011(6) -0.011(6)
C03M 0.052(8) 0.027(8) 0.007(11) 0.002(7) 0.009(7) 0.000(6)
O26 0.051(12) 0.057(15) 0.035(8) -0.022(8) -0.007(8) 0.028(11)
N76 0.060(9) 0.023(12) 0.037(8) 0.002(7) 0.006(6) 0.004(7)
N80 0.041(8) 0.036(7) 0.016(10) 0.001(6) 0.003(7) -0.008(6)
C03R 0.044(10) 0.042(12) 0.028(9) -0.005(8) -0.004(7) -0.011(8)
C03T 0.044(10) 0.051(10) 0.034(9) -0.001(7) 0.001(7) -0.001(7)
N87 0.065(10) 0.026(9) 0.049(10) -0.004(8) 0.008(8) -0.004(7)
C03V 0.054(11) 0.027(9) 0.034(11) -0.011(7) 0.005(9) -0.009(7)
N85 0.041(11) 0.027(7) 0.030(8) -0.011(6) -0.007(7) -0.012(6)
O47 0.048(12) 0.045(11) 0.061(13) -0.007(9) -0.001(10) -0.001(9)
C03Z 0.033(14) 0.051(9) 0.030(8) -0.009(6) 0.005(8) -0.002(8)
N042 0.050(9) 0.041(9) 0.027(9) -0.001(7) 0.000(7) -0.012(7)
C047 0.024(10) 0.040(13) 0.035(10) -0.005(9) -0.005(8) -0.002(9)
C048 0.057(9) 0.022(8) 0.034(10) 0.000(7) 0.012(7) -0.006(6)
C04D 0.022(12) 0.057(15) 0.045(13) -0.012(11) 0.006(10) -0.004(11)
C04K 0.037(10) 0.048(10) 0.026(11) -0.005(8) -0.002(8) -0.008(7)
O8 0.028(8) 0.073(13) 0.028(7) -0.004(7) -0.007(6) 0.001(8)
C04Y 0.028(11) 0.032(9) 0.025(8) -0.002(7) -0.010(7) 0.001(8)
N3 0.065(15) 0.051(13) 0.052(10) 0.004(9) -0.001(9) -0.006(11)
C051 0.065(19) 0.08(2) 0.045(14) 0.007(13) -0.023(14) -0.035(17)
C05H 0.022(11) 0.054(15) 0.021(11) -0.014(10) 0.001(9) 0.000(10)
O50 0.043(8) 0.037(13) 0.041(10) -0.016(9) 0.004(7) -0.011(8)
C05L 0.036(11) 0.036(9) 0.021(9) -0.002(7) -0.003(8) -0.009(7)
C05N 0.045(15) 0.069(17) 0.044(14) -0.001(12) -0.010(12) -0.018(14)
C05R 0.056(12) 0.064(15) 0.035(8) 0.002(8) -0.002(7) 0.000(10)
C1 0.027(10) 0.042(15) 0.045(11) -0.027(10) -0.009(8) 0.014(11)
C05U 0.055(9) 0.034(11) 0.033(8) -0.004(7) 0.004(6) 0.013(7)
C060 0.043(8) 0.015(14) 0.030(7) 0.000(7) 0.003(6) -0.013(7)
O2 0.067(12) 0.052(9) 0.042(10) 0.000(7) 0.007(9) -0.019(8)
C06C 0.063(9) 0.033(10) 0.037(9) -0.004(7) 0.005(7) 0.003(7)
C06H 0.050(12) 0.038(10) 0.030(9) 0.005(8) -0.006(8) 0.006(9)
C06K 0.057(9) 0.022(16) 0.039(8) 0.001(8) 0.006(6) 0.005(8)
C06T 0.023(13) 0.055(9) 0.027(8) -0.007(6) 0.004(7) 0.003(8)
N86 0.058(9) 0.026(8) 0.042(10) 0.000(7) 0.010(7) -0.007(7)
C07E 0.061(9) 0.025(8) 0.039(10) 0.000(7) 0.011(7) -0.004(6)
C08G 0.026(11) 0.037(13) 0.026(11) -0.005(9) -0.007(9) -0.001(10)
O12 0.022(6) 0.022(7) 0.032(8) -0.005(6) 0.000(5) 0.002(5)
O16 0.034(8) 0.023(9) 0.021(6) -0.007(5) 0.010(5) 0.003(6)
C8 0.038(9) 0.047(9) 0.026(9) -0.005(7) 0.000(7) -0.004(7)
S1 0.027(4) 0.038(5) 0.065(5) -0.010(4) 0.008(3) 0.002(3)
O11 0.030(7) 0.034(8) 0.075(12) -0.011(7) 0.008(6) 0.000(6)
O10 0.023(7) 0.052(8) 0.071(11) -0.001(7) 0.004(7) 0.002(6)
O24 0.072(14) 0.088(17) 0.065(9) -0.006(8) 0.014(8) -0.004(12)
C6 0.037(15) 0.029(8) 0.027(8) -0.013(6) -0.004(8) -0.008(7)
O23 0.045(10) 0.074(13) 0.091(14) -0.029(11) 0.005(9) -0.014(9)
U1 0.0510(8) 0.0487(8) 0.0429(6) -0.0035(6) 0.0046(6) -0.0088(7)
Cl1 0.038(4) 0.047(5) 0.053(4) -0.003(4) -0.003(4) 0.002(4)
N1 0.032(11) 0.061(13) 0.045(10) -0.012(9) 0.000(8) -0.007(10)
C39 0.038(13) 0.078(18) 0.040(8) -0.006(9) -0.010(8) -0.027(13)
C41 0.030(13) 0.068(16) 0.042(10) -0.008(10) -0.007(9) -0.014(12)
C50 0.041(13) 0.056(16) 0.034(9) 0.000(9) -0.023(8) -0.012(12)
O6 0.062(11) 0.074(16) 0.079(12) 0.014(11) 0.005(9) -0.018(10)
O7 0.058(10) 0.036(12) 0.069(12) -0.006(10) 0.003(8) -0.011(9)
O4 0.067(10) 0.074(16) 0.055(12) -0.007(11) 0.011(8) -0.008(9)
O5 0.055(10) 0.070(13) 0.047(8) -0.002(8) 0.007(7) -0.018(9)
O31 0.032(8) 0.028(11) 0.042(10) -0.016(8) -0.002(6) 0.008(7)
N12 0.055(8) 0.025(12) 0.024(7) 0.000(6) -0.005(6) 0.005(7)
C13 0.055(8) 0.012(13) 0.028(8) 0.001(7) 0.001(6) 0.002(7)
N4 0.035(8) 0.028(9) 0.026(8) 0.001(7) -0.009(6) 0.001(7)
O32 0.050(10) 0.058(15) 0.031(9) -0.002(9) 0.004(7) 0.001(9)
C45 0.036(12) 0.032(8) 0.020(9) -0.003(7) 0.000(8) 0.002(7)
C28 0.035(8) 0.025(10) 0.016(9) -0.006(8) -0.003(6) 0.006(6)
N9 0.035(8) 0.028(8) 0.020(8) -0.009(6) -0.001(6) 0.003(6)
C17 0.058(9) 0.030(10) 0.019(8) -0.004(7) -0.009(6) 0.014(7)
C3 0.047(12) 0.025(10) 0.024(8) -0.001(6) -0.006(7) 0.004(8)
O30 0.038(9) 0.048(11) 0.032(10) 0.004(9) -0.004(8) 0.004(7)
N30 0.038(8) 0.037(8) 0.056(14) -0.003(7) 0.000(7) 0.008(6)
N20 0.040(8) 0.036(8) 0.037(13) -0.006(7) -0.004(7) 0.005(6)
C62 0.039(8) 0.036(8) 0.015(12) 0.003(7) 0.001(7) 0.006(6)
O3 0.062(11) 0.084(16) 0.050(7) -0.008(8) -0.008(7) -0.023(10)
N24 0.038(9) 0.032(10) 0.039(9) 0.000(7) 0.000(7) 0.006(7)
N25 0.038(11) 0.033(8) 0.040(8) -0.012(6) -0.005(7) -0.003(7)
N26 0.057(10) 0.041(9) 0.036(9) -0.002(7) 0.013(7) -0.011(7)
N5 0.046(12) 0.041(9) 0.035(8) -0.012(6) -0.011(7) -0.004(8)
C32 0.061(11) 0.035(11) 0.027(10) -0.003(8) -0.015(8) 0.016(8)
C66 0.070(12) 0.046(11) 0.045(12) -0.005(9) 0.011(9) 0.000(9)
C31 0.036(10) 0.041(12) 0.039(10) -0.002(8) -0.002(7) 0.005(9)
N23 0.066(10) 0.035(10) 0.023(8) -0.007(7) -0.013(7) 0.012(8)
C2 0.064(12) 0.048(14) 0.037(9) -0.008(8) -0.008(7) 0.008(9)
C11 0.036(9) 0.028(8) 0.032(8) -0.010(6) -0.003(6) 0.000(6)
N21 0.064(10) 0.032(10) 0.035(8) -0.008(7) -0.005(7) 0.011(8)
N7 0.065(9) 0.039(14) 0.029(7) -0.002(7) 0.001(6) 0.003(7)
O33 0.056(10) 0.037(11) 0.026(10) -0.005(8) 0.001(8) 0.000(8)
N40 0.065(9) 0.035(9) 0.031(12) -0.002(7) 0.004(7) -0.001(6)
C37 0.047(8) 0.035(11) 0.045(9) -0.004(7) 0.008(6) 0.002(7)
C38 0.049(11) 0.038(10) 0.034(11) 0.002(8) 0.012(9) 0.001(8)
N70 0.054(9) 0.036(8) 0.028(11) 0.000(7) 0.005(7) 0.000(6)
N69 0.036(9) 0.041(11) 0.031(8) -0.008(7) 0.005(7) 0.003(8)
N44 0.044(8) 0.049(15) 0.043(8) -0.001(7) 0.011(6) 0.001(7)
C43 0.065(10) 0.037(9) 0.030(10) 0.005(7) 0.008(7) -0.004(7)
N47 0.057(10) 0.045(9) 0.027(9) 0.002(7) 0.009(8) -0.007(7)
N22 0.035(9) 0.033(8) 0.041(10) -0.006(7) 0.001(7) -0.004(7)
N67 0.039(9) 0.039(9) 0.039(10) -0.003(7) 0.006(7) -0.003(7)
O29 0.055(11) 0.056(12) 0.051(13) -0.014(10) 0.004(10) -0.008(9)
C42 0.077(12) 0.048(14) 0.030(10) -0.014(9) -0.006(8) 0.009(10)
O27 0.058(13) 0.083(17) 0.047(11) -0.015(10) 0.010(9) -0.013(11)
O36 0.039(11) 0.060(14) 0.057(11) -0.029(10) 0.001(9) 0.007(10)
C36 0.062(13) 0.046(11) 0.040(11) -0.001(9) 0.007(10) -0.006(9)
O38 0.066(12) 0.041(11) 0.043(12) -0.004(9) -0.015(10) 0.008(9)
C27 0.041(10) 0.045(12) 0.034(10) -0.006(9) 0.002(8) 0.004(9)
C10 0.037(9) 0.031(9) 0.031(8) -0.007(6) -0.007(6) 0.002(7)
C52 0.058(9) 0.036(9) 0.031(10) 0.003(7) 0.008(7) -0.005(7)
C29 0.039(8) 0.035(8) 0.036(10) -0.005(7) 0.002(7) 0.003(6)
C57 0.048(8) 0.037(9) 0.025(10) 0.005(7) -0.001(7) -0.013(6)
C58 0.043(14) 0.073(16) 0.043(12) -0.007(11) 0.003(10) -0.019(13)
C56 0.045(9) 0.036(10) 0.023(8) -0.005(6) 0.002(6) -0.010(7)
C59 0.059(18) 0.065(17) 0.047(11) -0.008(10) -0.003(10) -0.014(15)
N51 0.035(8) 0.027(12) 0.035(7) -0.003(7) 0.006(5) 0.001(7)
O35 0.042(9) 0.037(13) 0.048(10) -0.010(9) 0.010(7) 0.005(8)
N75 0.038(8) 0.040(9) 0.023(8) -0.007(7) 0.003(6) 0.002(6)
O37 0.040(12) 0.046(11) 0.059(11) -0.017(9) -0.010(9) -0.002(9)
C74 0.038(12) 0.038(11) 0.031(8) -0.005(7) 0.009(7) 0.008(9)
C48 0.056(9) 0.037(9) 0.026(14) -0.001(8) 0.006(8) -0.002(6)
C54 0.039(8) 0.029(17) 0.043(8) 0.000(8) 0.013(6) 0.003(8)
C60 0.062(14) 0.037(9) 0.023(9) -0.007(7) -0.001(9) 0.002(8)
O34 0.042(8) 0.053(14) 0.056(13) 0.020(11) -0.020(8) -0.010(8)
C5 0.041(11) 0.036(9) 0.042(11) -0.007(8) 0.004(9) -0.002(8)
C68 0.037(8) 0.043(11) 0.037(8) -0.007(7) 0.005(6) 0.005(7)
C15 0.042(9) 0.038(9) 0.043(11) -0.004(7) 0.000(7) 0.004(6)
C49 0.039(10) 0.033(9) 0.037(12) -0.014(7) -0.005(8) -0.002(7)
C55 0.061(12) 0.047(10) 0.040(13) -0.005(8) -0.002(9) -0.008(8)
C72 0.032(10) 0.061(14) 0.037(9) -0.002(8) 0.003(7) 0.007(9)
C16 0.067(9) 0.033(11) 0.025(8) -0.007(7) -0.004(6) 0.009(7)
C14 0.024(13) 0.043(9) 0.040(8) -0.012(6) 0.001(8) 0.000(8)
C77 0.060(16) 0.058(17) 0.043(10) 0.002(10) -0.012(10) -0.012(14)
C79 0.031(12) 0.049(17) 0.048(10) -0.037(10) -0.011(9) 0.024(13)
N34 0.028(8) 0.048(10) 0.027(8) 0.001(7) 0.000(6) 0.000(7)
N46 0.043(12) 0.042(8) 0.033(8) -0.007(6) -0.001(7) -0.003(7)
C35 0.039(9) 0.040(9) 0.027(8) -0.006(7) 0.003(6) 0.001(7)
C12 0.026(8) 0.039(9) 0.031(8) -0.007(7) 0.003(6) 0.007(7)
N19 0.023(10) 0.051(9) 0.032(7) -0.006(6) 0.008(6) 0.003(7)
O28 0.058(14) 0.069(13) 0.049(11) -0.022(9) -0.005(10) -0.016(11)
O25 0.089(14) 0.20(4) 0.054(14) 0.007(16) -0.006(11) -0.10(2)
C7 0.061(13) 0.12(3) 0.036(8) -0.001(9) -0.004(8) -0.048(17)
C9 0.035(8) 0.034(10) 0.015(8) -0.013(7) 0.002(6) 0.004(7)
C19 0.061(15) 0.057(16) 0.044(9) 0.008(9) -0.002(8) -0.016(13)
C24 0.072(19) 0.050(15) 0.034(10) 0.003(9) -0.001(10) -0.017(14)
O21 0.062(13) 0.070(15) 0.083(10) -0.017(9) -0.013(9) 0.002(11)
C22 0.07(2) 0.050(14) 0.045(12) 0.001(10) -0.006(11) -0.009(13)
O39 0.13(2) 0.21(3) 0.025(11) -0.004(14) 0.003(12) -0.13(2)
C21 0.08(2) 0.051(15) 0.039(9) 0.010(8) -0.002(8) -0.016(14)
C20 0.08(2) 0.063(16) 0.053(11) 0.001(9) -0.002(10) -0.023(16)
C25 0.057(16) 0.048(15) 0.037(10) 0.005(9) -0.006(10) -0.001(12)
N6 0.043(11) 0.028(11) 0.038(8) -0.007(7) 0.008(7) -0.002(8)
C40 0.066(16) 0.039(16) 0.051(15) 0.008(12) -0.012(12) -0.008(13)
C33 0.084(19) 0.059(17) 0.054(17) 0.017(14) -0.016(16) -0.027(15)
C34 0.083(19) 0.053(18) 0.057(17) 0.020(14) -0.021(15) -0.024(15)
C44 0.063(14) 0.039(15) 0.042(11) -0.005(9) -0.001(10) -0.006(11)
C30 0.073(16) 0.062(17) 0.028(14) 0.003(12) 0.001(12) -0.017(13)
C26 0.09(2) 0.064(17) 0.08(2) 0.006(14) -0.029(19) -0.015(14)
C51 0.041(13) 0.024(12) 0.036(8) -0.004(7) 0.001(8) 0.004(10)
C47 0.040(13) 0.028(13) 0.058(12) -0.012(9) 0.001(9) -0.002(10)
C63 0.022(9) 0.019(8) 0.029(7) 0.004(6) 0.011(6) -0.008(7)
C61 0.039(13) 0.029(12) 0.047(11) -0.005(9) 0.001(9) 0.005(10)
C53 0.064(18) 0.050(15) 0.065(12) -0.021(10) -0.005(11) 0.020(15)
C4 0.060(11) 0.037(13) 0.044(10) -0.009(9) 0.003(8) 0.001(9)
O1 0.121(16) 0.066(10) 0.102(14) -0.003(9) -0.014(12) -0.007(9)
C18 0.087(19) 0.058(14) 0.068(17) 0.005(11) -0.019(14) -0.017(12)
O22 0.065(13) 0.057(15) 0.033(8) -0.008(9) -0.013(8) 0.010(11)
C46 0.026(11) 0.019(10) 0.027(8) -0.003(7) 0.006(7) -0.005(8)
O14 0.050(11) 0.039(11) 0.060(12) -0.009(10) -0.006(10) 0.012(9)
C23 0.048(11) 0.038(10) 0.026(10) -0.003(8) 0.006(8) -0.015(8)

loop_
_atom_type_symbol
_atom_type_description
_atom_type_scat_dispersion_real
_atom_type_scat_dispersion_imag
_atom_type_scat_source
C C 0.0033 0.0016 'International Tables Vol C Tables 4.2.6.8 and 6.1.1.4'
H H 0.0000 0.0000 'International Tables Vol C Tables 4.2.6.8 and 6.1.1.4'
N N 0.0061 0.0033 'International Tables Vol C Tables 4.2.6.8 and 6.1.1.4'
O O 0.0106 0.0060 'International Tables Vol C Tables 4.2.6.8 and 6.1.1.4'
S S 0.1246 0.1234 'International Tables Vol C Tables 4.2.6.8 and 6.1.1.4'
U U -9.6767 9.6646 'International Tables Vol C Tables 4.2.6.8 and 6.1.1.4'
Cl Cl 0.1484 0.1585 'International Tables Vol C Tables 4.2.6.8 and 6.1.1.4'

loop_
_geom_angle_atom_site_label_1
_geom_angle_atom_site_label_2
_geom_angle_atom_site_label_3
_geom_angle
_geom_angle_site_symmetry_1
_geom_angle_site_symmetry_3
_geom_angle_publ_flag
O9 U2 U3 81.4(5) . . ?
O9 U2 O13 88.8(7) . . ?
O9 U2 O12 88.2(7) . . ?
O9 U2 S1 83.9(6) . . ?
O9 U2 O11 86.3(8) . . ?
O9 U2 O10 90.9(7) . . ?
O9 U2 O14 89.6(8) . 2_665 ?
O13 U2 U3 36.6(4) . . ?
O13 U2 S1 172.7(4) . . ?
O13 U2 O11 152.0(6) . . ?
O13 U2 O10 151.6(7) . . ?
O8 U2 U3 98.0(6) . . ?
O8 U2 O9 178.4(10) . . ?
O8 U2 O13 91.7(8) . . ?
O8 U2 O12 90.4(7) . . ?
O8 U2 S1 95.7(7) . . ?
O8 U2 O11 92.6(9) . . ?
O8 U2 O10 89.5(8) . . ?
O8 U2 O14 92.1(9) . 2_665 ?
O12 U2 U3 36.8(4) . . ?
O12 U2 O13 72.3(6) . . ?
O12 U2 S1 107.9(5) . . ?
O12 U2 O11 80.0(6) . . ?
O12 U2 O10 136.1(7) . . ?
S1 U2 U3 141.74(17) . . ?
O11 U2 U3 115.4(5) . . ?
O11 U2 S1 28.1(5) . . ?
O11 U2 O10 56.2(7) . . ?
O10 U2 U3 169.2(5) . . ?
O10 U2 S1 28.7(6) . . ?
O14 U2 U3 112.3(6) 2_665 . ?
O14 U2 O13 76.6(7) 2_665 . ?
O14 U2 O12 148.9(7) 2_665 . ?
O14 U2 S1 102.7(6) 2_665 . ?
O14 U2 O11 130.8(7) 2_665 . ?
O14 U2 O10 75.0(8) 2_665 . ?
S2 U3 U2 145.24(16) . . ?
O15 U3 U2 99.4(6) . . ?
O15 U3 S2 89.8(6) . . ?
O15 U3 O18 89.3(7) . . ?
O15 U3 O13 92.5(7) . . ?
O15 U3 O17 91.3(8) . . ?
O15 U3 O19 88.3(8) . . ?
O15 U3 O12 91.9(7) . . ?
O15 U3 O16 178.4(9) . . ?
O18 U3 U2 169.7(5) . . ?
O18 U3 S2 28.2(5) . . ?
O13 U3 U2 36.9(4) . . ?
O13 U3 S2 109.8(5) . . ?
O13 U3 O18 138.0(6) . . ?
O13 U3 O19 80.8(6) . . ?
O13 U3 O12 72.2(6) . . ?
O17 U3 U2 111.8(5) . . ?
O17 U3 S2 101.3(5) . . ?
O17 U3 O18 73.2(7) . . ?
O17 U3 O13 148.6(7) . . ?
O17 U3 O19 130.5(6) . . ?
O17 U3 O12 76.5(6) . . ?
O19 U3 U2 117.1(4) . . ?
O19 U3 S2 29.2(5) . . ?
O19 U3 O18 57.3(6) . . ?
O12 U3 U2 36.3(4) . . ?
O12 U3 S2 177.3(4) . . ?
O12 U3 O18 149.7(6) . . ?
O12 U3 O19 153.0(6) . . ?
O16 U3 U2 80.4(5) . . ?
O16 U3 S2 89.4(6) . . ?
O16 U3 O18 90.7(7) . . ?
O16 U3 O13 86.4(7) . . ?
O16 U3 O17 90.3(7) . . ?
O16 U3 O19 90.3(8) . . ?
O16 U3 O12 88.9(7) . . ?
O18 S2 U3 53.5(8) . . ?
O18 S2 O19 104.3(11) . . ?
O19 S2 U3 50.9(7) . . ?
O20 S2 U3 126.3(12) . . ?
O20 S2 O18 109.1(14) . . ?
O20 S2 O19 110.5(13) . . ?
O20 S2 O21 113.4(16) . . ?
O21 S2 U3 120.3(12) . . ?
O21 S2 O18 107.9(15) . . ?
O21 S2 O19 111.2(14) . . ?
C00S N81 C03R 123(2) . . ?
C00S N81 C57 117(3) . . ?
C57 N81 C03R 120(3) . . ?
C033 N79 C05L 124(2) . . ?
C033 N79 C8 117(3) . . ?
C8 N79 C05L 118(2) . . ?
C025 N96 C026 124(2) . . ?
C025 N96 C034 108(2) . . ?
C026 N96 C034 127(2) . . ?
N81 C00S N80 106(2) . . ?
O45 C00S N81 129(3) . . ?
O45 C00S N80 126(3) . . ?
S2 O18 U3 98.3(10) . . ?
U3 O13 U2 106.5(7) . . ?
O49 C013 N93 124(3) . . ?
O49 C013 N042 129(4) . . ?
N042 C013 N93 106(3) . . ?
C05U N77 C02Q 125(3) . . ?
C06K N77 C02Q 119(3) . . ?
C06K N77 C05U 114(2) . . ?
O17 C018 C020 123(3) . . ?
O17 C018 O26 120(3) . . ?
O26 C018 C020 117(2) . . ?
C02Q N78 C03T 123(3) . . ?
C033 N78 C02Q 125(3) . . ?
C033 N78 C03T 111(2) . . ?
C020 C01B H01B 119.7 . . ?
N2 C01B H01B 119.7 . . ?
N2 C01B C020 121(2) . . ?
C018 O17 U3 153(2) . . ?
C04Y N82 C03R 121(2) . . ?
C04Y N82 C56 113(2) . . ?
C56 N82 C03R 121(2) . . ?
C026 N95 C02D 125(2) . . ?
C026 N95 C060 124(2) . . ?
C060 N95 C02D 110(2) . . ?
C034 C01N H01N 112.3 . . ?
C034 C01N N85 103(2) . . ?
N97 C01N H01N 112.3 . . ?
N97 C01N C034 105(2) . . ?
N97 C01N N85 111(2) . . ?
N85 C01N H01N 112.3 . . ?
S2 O19 U3 99.9(9) . . ?
C013 N93 C04K 120(2) . . ?
C02R N93 C013 115(3) . . ?
C02R N93 C04K 123(3) . . ?
C03M N98 C02H 123(3) . . ?
C03M N98 C048 112(3) . . ?
C048 N98 C02H 123(2) . . ?
C018 C020 C01B 118(2) . . ?
C03A C020 C018 125(3) . . ?
C03A C020 C01B 117(2) . . ?
C05R N90 C06H 118(3) . . ?
C05U N90 C05R 126(3) . . ?
C05U N90 C06H 116(3) . . ?
O51 C025 N96 122(2) . . ?
O51 C025 N97 128(2) . . ?
N97 C025 N96 110(2) . . ?
N96 C026 H02A 108.3 . . ?
N96 C026 H02B 108.3 . . ?
N95 C026 N96 116(2) . . ?
N95 C026 H02A 108.3 . . ?
N95 C026 H02B 108.3 . . ?
H02A C026 H02B 107.4 . . ?
H02C C02A H02D 107.5 . . ?
N76 C02A H02C 108.5 . . ?
N76 C02A H02D 108.5 . . ?
N76 C02A N87 115(3) . . ?
N87 C02A H02C 108.5 . . ?
N87 C02A H02D 108.5 . . ?
C06C N89 C4 123(3) . . ?
C06H N89 C06C 116(3) . . ?
C06H N89 C4 118(3) . . ?
N95 C02D H02E 109.9 . . ?
N95 C02D C56 106(2) . . ?
N83 C02D N95 116(2) . . ?
N83 C02D H02E 109.9 . . ?
N83 C02D C56 105(2) . . ?
C56 C02D H02E 109.9 . . ?
C01B N2 C047 120(2) . . ?
C1 N2 C01B 120(2) . . ?
C1 N2 C047 119(2) . . ?
N98 C02H H02F 108.4 . . ?
N98 C02H H02G 108.4 . . ?
H02F C02H H02G 107.5 . . ?
N97 C02H N98 115(2) . . ?
N97 C02H H02F 108.4 . . ?
N97 C02H H02G 108.4 . . ?
H02H C02I H02I 107.3 . . ?
N83 C02I H02H 108.0 . . ?
N83 C02I H02I 108.0 . . ?
N84 C02I H02H 108.0 . . ?
N84 C02I H02I 108.0 . . ?
N84 C02I N83 117(2) . . ?
C060 N94 C56 116(2) . . ?
C060 N94 C23 121(2) . . ?
C56 N94 C23 123(2) . . ?
C05R N91 C03T 121(3) . . ?
C06T N91 C03T 111(3) . . ?
C06T N91 C05R 125(3) . . ?
N77 C02Q H02J 108.9 . . ?
N77 C02Q H02K 108.9 . . ?
N78 C02Q N77 113(2) . . ?
N78 C02Q H02J 108.9 . . ?
N78 C02Q H02K 108.9 . . ?
H02J C02Q H02K 107.7 . . ?
N93 C02R H02R 111.0 . . ?
N93 C02R N80 120(2) . . ?
N93 C02R C57 103(2) . . ?
N80 C02R H02R 111.0 . . ?
N80 C02R C57 100(2) . . ?
C57 C02R H02R 111.0 . . ?
C02D N83 C02I 126(2) . . ?
C04Y N83 C02D 111(2) . . ?
C04Y N83 C02I 122(2) . . ?
C02I N84 C034 125(2) . . ?
C6 N84 C02I 123(2) . . ?
C6 N84 C034 112(2) . . ?
C06T N92 C04K 121(3) . . ?
C06T N92 C8 113(3) . . ?
C8 N92 C04K 126(2) . . ?
O43 C033 N79 127(3) . . ?
O43 C033 N78 125(3) . . ?
N78 C033 N79 108(3) . . ?
N96 C034 C01N 106(2) . . ?
N96 C034 N84 115(2) . . ?
N96 C034 H034 110.3 . . ?
C01N C034 N84 105(2) . . ?
C01N C034 H034 110.3 . . ?
N84 C034 H034 110.3 . . ?
C020 C03A H03A 121.9 . . ?
C79 C03A C020 116(3) . . ?
C79 C03A H03A 121.9 . . ?
C03M N88 C07E 112(3) . . ?
C03M N88 C4 125(3) . . ?
C4 N88 C07E 122(3) . . ?
O40 C03D N87 130(3) . . ?
O40 C03D N86 126(3) . . ?
N87 C03D N86 104(3) . . ?
C01N N97 C02H 127(2) . . ?
C025 N97 C01N 111(2) . . ?
C025 N97 C02H 121(2) . . ?
O46 C03M N98 129(3) . . ?
O46 C03M N88 123(3) . . ?
N98 C03M N88 108(3) . . ?
C02A N76 C06C 125(3) . . ?
C02A N76 C06K 121(3) . . ?
C06C N76 C06K 114(3) . . ?
C00S N80 C02R 116(3) . . ?
C00S N80 C05L 122(2) . . ?
C05L N80 C02R 122(2) . . ?
N81 C03R N82 113(2) . . ?
N81 C03R H03B 108.9 . . ?
N81 C03R H03C 108.9 . . ?
N82 C03R H03B 108.9 . . ?
N82 C03R H03C 108.9 . . ?
H03B C03R H03C 107.7 . . ?
N78 C03T H03T 111.0 . . ?
N78 C03T C8 104(2) . . ?
N91 C03T N78 117(3) . . ?
N91 C03T H03T 111.0 . . ?
N91 C03T C8 102(3) . . ?
C8 C03T H03T 111.0 . . ?
C02A N87 C07E 117(3) . . ?
C03D N87 C02A 122(3) . . ?
C03D N87 C07E 116(3) . . ?
H03D C03V H03E 107.0 . . ?
N85 C03V H03D 107.5 . . ?
N85 C03V H03E 107.5 . . ?
N85 C03V N86 119(3) . . ?
N86 C03V H03D 107.5 . . ?
N86 C03V H03E 107.5 . . ?
C03V N85 C01N 125(2) . . ?
C6 N85 C01N 111(2) . . ?
C6 N85 C03V 124(2) . . ?
N19 C03Z N46 104(3) . . ?
O28 C03Z N46 126(3) . . ?
O28 C03Z N19 129(3) . . ?
C013 N042 C57 120(3) . . ?
C013 N042 C23 123(3) . . ?
C23 N042 C57 115(2) . . ?
N2 C047 H04A 108.5 . . ?
N2 C047 H04B 108.5 . . ?
N2 C047 C08G 115(2) . . ?
H04A C047 H04B 107.5 . . ?
C08G C047 H04A 108.5 . . ?
C08G C047 H04B 108.5 . . ?
N98 C048 H048 108.7 . . ?
N98 C048 C07E 104(3) . . ?
N86 C048 N98 115(3) . . ?
N86 C048 H048 108.7 . . ?
N86 C048 C07E 111(3) . . ?
C07E C048 H048 108.7 . . ?
H04C C04D H04D 107.9 . . ?
C05N C04D H04C 109.2 . . ?
C05N C04D H04D 109.2 . . ?
C58 C04D H04C 109.2 . . ?
C58 C04D H04D 109.2 . . ?
C58 C04D C05N 112(3) . . ?
N93 C04K H04E 108.8 . . ?
N93 C04K H04F 108.8 . . ?
N92 C04K N93 114(2) . . ?
N92 C04K H04E 108.8 . . ?
N92 C04K H04F 108.8 . . ?
H04E C04K H04F 107.7 . . ?
N82 C04Y N83 108(3) . . ?
O44 C04Y N82 129(3) . . ?
O44 C04Y N83 123(3) . . ?
C22 N3 C20 120(4) . . ?
C22 N3 C18 121(4) . . ?
C20 N3 C18 118(3) . . ?
H05A C051 H05B 107.3 . . ?
C05H C051 H05A 108.1 . . ?
C05H C051 H05B 108.1 . . ?
C05N C051 H05A 108.1 . . ?
C05N C051 H05B 108.1 . . ?
C05N C051 C05H 117(3) . . ?
C051 C05H H05C 108.7 . . ?
C051 C05H H05D 108.7 . . ?
H05C C05H H05D 107.6 . . ?
C08G C05H C051 114(3) . . ?
C08G C05H H05C 108.7 . . ?
C08G C05H H05D 108.7 . . ?
N79 C05L H05G 108.0 . . ?
N79 C05L H05H 108.0 . . ?
N80 C05L N79 117(2) . . ?
N80 C05L H05G 108.0 . . ?
N80 C05L H05H 108.0 . . ?
H05G C05L H05H 107.2 . . ?
C04D C05N H05E 109.0 . . ?
C04D C05N H05F 109.0 . . ?
C051 C05N C04D 113(3) . . ?
C051 C05N H05E 109.0 . . ?
C051 C05N H05F 109.0 . . ?
H05E C05N H05F 107.8 . . ?
N90 C05R N91 116(3) . . ?
N90 C05R H05I 108.3 . . ?
N90 C05R H05J 108.3 . . ?
N91 C05R H05I 108.3 . . ?
N91 C05R H05J 108.3 . . ?
H05I C05R H05J 107.4 . . ?
N2 C1 H1 118.7 . . ?
C79 C1 N2 123(3) . . ?
C79 C1 H1 118.7 . . ?
N77 C05U H05U 110.1 . . ?
N77 C05U C06C 105(3) . . ?
N90 C05U N77 118(3) . . ?
N90 C05U H05U 110.1 . . ?
N90 C05U C06C 103(2) . . ?
C06C C05U H05U 110.1 . . ?
N94 C060 N95 107(2) . . ?
O50 C060 N95 122(2) . . ?
O50 C060 N94 130(3) . . ?
N89 C06C C05U 103(3) . . ?
N89 C06C H06C 111.9 . . ?
N76 C06C N89 114(3) . . ?
N76 C06C C05U 103(2) . . ?
N76 C06C H06C 111.9 . . ?
C05U C06C H06C 111.9 . . ?
N89 C06H N90 100(3) . . ?
O47 C06H N90 128(3) . . ?
O47 C06H N89 132(3) . . ?
O41 C06K N77 128(3) . . ?
O41 C06K N76 128(3) . . ?
N77 C06K N76 104(3) . . ?
O48 C06T N91 124(3) . . ?
O48 C06T N92 125(3) . . ?
N91 C06T N92 111(3) . . ?
C03D N86 C03V 120(3) . . ?
C048 N86 C03D 110(3) . . ?
C048 N86 C03V 129(3) . . ?
N88 C07E N87 113(2) . . ?
N88 C07E C048 103(2) . . ?
N88 C07E H07E 114.1 . . ?
N87 C07E H07E 114.1 . . ?
C048 C07E N87 97(3) . . ?
C048 C07E H07E 114.1 . . ?
C047 C08G C05H 118(2) . . ?
C047 C08G H08A 107.7 . . ?
C047 C08G H08B 107.7 . . ?
C05H C08G H08A 107.7 . . ?
C05H C08G H08B 107.7 . . ?
H08A C08G H08B 107.1 . . ?
U2 O12 U3 106.9(7) . . ?
N79 C8 C03T 100(2) . . ?
N79 C8 H8 110.6 . . ?
N92 C8 N79 121(3) . . ?
N92 C8 C03T 103(2) . . ?
N92 C8 H8 110.6 . . ?
C03T C8 H8 110.6 . . ?
O11 S1 U2 49.9(9) . . ?
O11 S1 O10 101.3(13) . . ?
O10 S1 U2 52.9(8) . . ?
O24 S1 U2 115.1(12) . . ?
O24 S1 O11 112.8(16) . . ?
O24 S1 O10 110.3(16) . . ?
O23 S1 U2 136.6(12) . . ?
O23 S1 O11 111.1(14) . . ?
O23 S1 O10 113.1(16) . . ?
O23 S1 O24 108.3(17) . . ?
S1 O11 U2 101.9(11) . . ?
S1 O10 U2 98.5(10) . . ?
N84 C6 N85 109(2) . . ?
O42 C6 N84 125(3) . . ?
O42 C6 N85 126(3) . . ?
O2 U1 O6 92.4(9) . . ?
O2 U1 O7 90.8(9) . . ?
O2 U1 O4 93.5(10) . . ?
O2 U1 O5 87.2(9) . . ?
O2 U1 O3 87.0(8) . . ?
O2 U1 O1 175.7(11) . . ?
O6 U1 O7 73.8(8) . . ?
O6 U1 O4 145.0(8) . . ?
O6 U1 O3 147.6(8) . . ?
O7 U1 O4 140.6(8) . . ?
O7 U1 O3 73.8(8) . . ?
O5 U1 O6 74.7(8) . . ?
O5 U1 O7 148.3(7) . . ?
O5 U1 O4 71.2(7) . . ?
O5 U1 O3 137.5(7) . . ?
O3 U1 O4 67.3(8) . . ?
O1 U1 O6 86.8(11) . . ?
O1 U1 O7 84.9(11) . . ?
O1 U1 O4 89.6(11) . . ?
O1 U1 O5 96.7(11) . . ?
O1 U1 O3 91.3(10) . . ?
C41 N1 C58 120(3) . . ?
C59 N1 C41 123(3) . . ?
C59 N1 C58 117(3) . . ?
C41 C39 C50 121(3) . . ?
C41 C39 C7 121(3) . . ?
C50 C39 C7 118(3) . . ?
N1 C41 H41 122.5 . . ?
C39 C41 N1 115(3) . . ?
C39 C41 H41 122.5 . . ?
C39 C50 H50 118.1 . . ?
C77 C50 C39 124(3) . . ?
C77 C50 H50 118.1 . . ?
U1 O6 H6A 117.4 . . ?
U1 O6 H6B 115.6 . . ?
H6A O6 H6B 97.3 . . ?
U1 O7 H7A 116.8 . . ?
U1 O7 H7B 115.0 . . ?
H7A O7 H7B 97.8 . . ?
U1 O4 H4A 110.2 . . ?
U1 O4 H4B 109.5 . . ?
H4A O4 H4B 104.0 . . ?
C19 O5 U1 128(2) . . ?
C13 N12 C17 119(2) . . ?
C13 N12 C3 118(3) . . ?
C17 N12 C3 122(2) . . ?
O32 C13 N12 129(3) . . ?
O32 C13 N7 126(3) . . ?
N7 C13 N12 105(3) . . ?
C28 N4 C10 107(2) . . ?
C3 N4 C28 125(2) . . ?
C3 N4 C10 127(2) . . ?
H45A C45 H45B 107.5 . . ?
N9 C45 H45A 108.5 . . ?
N9 C45 H45B 108.5 . . ?
N9 C45 N20 115(2) . . ?
N20 C45 H45A 108.5 . . ?
N20 C45 H45B 108.5 . . ?
O31 C28 N4 120(3) . . ?
O31 C28 N9 131(3) . . ?
N9 C28 N4 109(2) . . ?
C45 N9 C11 123(2) . . ?
C28 N9 C45 122(2) . . ?
C28 N9 C11 115(2) . . ?
N12 C17 H17 112.6 . . ?
N12 C17 C16 97(2) . . ?
N21 C17 N12 118(2) . . ?
N21 C17 H17 112.6 . . ?
N21 C17 C16 103(2) . . ?
C16 C17 H17 112.6 . . ?
N12 C3 N4 114(2) . . ?
N12 C3 H3A 108.7 . . ?
N12 C3 H3B 108.7 . . ?
N4 C3 H3A 108.7 . . ?
N4 C3 H3B 108.7 . . ?
H3A C3 H3B 107.6 . . ?
C62 N30 C31 123(3) . . ?
C62 N30 C15 112(3) . . ?
C31 N30 C15 125(3) . . ?
C62 N20 C45 123(3) . . ?
C62 N20 C29 110(3) . . ?
C29 N20 C45 124(3) . . ?
O30 C62 N30 125(3) . . ?
O30 C62 N20 127(3) . . ?
N30 C62 N20 108(3) . . ?
C7 O3 U1 133.4(19) . . ?
C37 N24 C31 120(2) . . ?
C27 N24 C31 126(3) . . ?
C27 N24 C37 110(2) . . ?
C11 N25 C49 123(2) . . ?
C11 N25 C14 111(3) . . ?
C14 N25 C49 123(2) . . ?
C43 N26 C66 122(3) . . ?
C36 N26 C66 121(3) . . ?
C36 N26 C43 115(3) . . ?
C2 N5 C10 128(3) . . ?
C14 N5 C2 123(3) . . ?
C14 N5 C10 108(2) . . ?
N21 C32 N23 103(3) . . ?
O38 C32 N23 127(3) . . ?
O38 C32 N21 129(4) . . ?
N26 C66 H66A 108.5 . . ?
N26 C66 H66B 108.5 . . ?
N26 C66 N7 115(3) . . ?
H66A C66 H66B 107.5 . . ?
N7 C66 H66A 108.5 . . ?
N7 C66 H66B 108.5 . . ?
N30 C31 N24 117(2) . . ?
N30 C31 H31A 108.1 . . ?
N30 C31 H31B 108.1 . . ?
N24 C31 H31A 108.1 . . ?
N24 C31 H31B 108.1 . . ?
H31A C31 H31B 107.3 . . ?
C32 N23 C16 112(3) . . ?
C42 N23 C32 118(3) . . ?
C42 N23 C16 126(3) . . ?
N5 C2 H2A 109.2 . . ?
N5 C2 H2B 109.2 . . ?
N5 C2 N21 112(3) . . ?
H2A C2 H2B 107.9 . . ?
N21 C2 H2A 109.2 . . ?
N21 C2 H2B 109.2 . . ?
N9 C11 H11 109.9 . . ?
N9 C11 C10 104(2) . . ?
N25 C11 N9 117(2) . . ?
N25 C11 H11 109.9 . . ?
N25 C11 C10 106(2) . . ?
C10 C11 H11 109.9 . . ?
C17 N21 C32 119(3) . . ?
C17 N21 C2 122(3) . . ?
C32 N21 C2 117(3) . . ?
C13 N7 C66 126(3) . . ?
C13 N7 C16 115(3) . . ?
C16 N7 C66 119(2) . . ?
C43 N40 C42 127(3) . . ?
C48 N40 C43 111(3) . . ?
C48 N40 C42 121(3) . . ?
N24 C37 H37 111.0 . . ?
N24 C37 C68 102(2) . . ?
N44 C37 N24 119(3) . . ?
N44 C37 H37 111.0 . . ?
N44 C37 C68 102(2) . . ?
C68 C37 H37 111.0 . . ?
H38A C38 H38B 107.8 . . ?
N44 C38 H38A 109.1 . . ?
N44 C38 H38B 109.1 . . ?
N67 C38 H38A 109.1 . . ?
N67 C38 H38B 109.1 . . ?
N67 C38 N44 113(3) . . ?
C52 N70 C48 110(3) . . ?
C52 N70 C60 130(3) . . ?
C60 N70 C48 119(3) . . ?
C27 N69 C68 112(2) . . ?
C27 N69 C72 122(3) . . ?
C68 N69 C72 126(2) . . ?
C37 N44 C38 121(2) . . ?
C54 N44 C37 113(3) . . ?
C54 N44 C38 126(3) . . ?
N26 C43 N40 116(3) . . ?
N26 C43 H43 110.9 . . ?
N26 C43 C52 104(3) . . ?
N40 C43 H43 110.9 . . ?
N40 C43 C52 104(3) . . ?
C52 C43 H43 110.9 . . ?
C36 N47 C52 108(3) . . ?
C55 N47 C36 122(3) . . ?
C55 N47 C52 130(3) . . ?
C5 N22 C29 106(2) . . ?
C49 N22 C29 125(2) . . ?
C49 N22 C5 126(3) . . ?
C5 N67 C38 122(3) . . ?
C5 N67 C15 110(3) . . ?
C15 N67 C38 125(3) . . ?
N23 C42 N40 110(3) . . ?
N23 C42 H42A 109.6 . . ?
N23 C42 H42B 109.6 . . ?
N40 C42 H42A 109.6 . . ?
N40 C42 H42B 109.6 . . ?
H42A C42 H42B 108.1 . . ?
N26 C36 N47 108(3) . . ?
O27 C36 N26 130(4) . . ?
O27 C36 N47 122(4) . . ?
N24 C27 N69 112(3) . . ?
N24 C27 O29 128(3) . . ?
O29 C27 N69 120(3) . . ?
N4 C10 H10 112.1 . . ?
N5 C10 N4 110(2) . . ?
N5 C10 C11 105(2) . . ?
N5 C10 H10 112.1 . . ?
C11 C10 N4 105(2) . . ?
C11 C10 H10 112.1 . . ?
N70 C52 C43 107(3) . . ?
N70 C52 N47 117(2) . . ?
N70 C52 H52 109.2 . . ?
C43 C52 H52 109.2 . . ?
N47 C52 C43 105(2) . . ?
N47 C52 H52 109.2 . . ?
N20 C29 N22 113(2) . . ?
N20 C29 H29 111.2 . . ?
N20 C29 C15 107(3) . . ?
N22 C29 H29 111.2 . . ?
C15 C29 N22 103(2) . . ?
C15 C29 H29 111.2 . . ?
N81 C57 C02R 102(2) . . ?
N81 C57 N042 117(2) . . ?
N81 C57 H57 113.5 . . ?
C02R C57 H57 113.5 . . ?
N042 C57 C02R 95(2) . . ?
N042 C57 H57 113.5 . . ?
C04D C58 N1 115(3) . . ?
C04D C58 H58A 108.6 . . ?
C04D C58 H58B 108.6 . . ?
N1 C58 H58A 108.6 . . ?
N1 C58 H58B 108.6 . . ?
H58A C58 H58B 107.6 . . ?
N82 C56 C02D 101(2) . . ?
N82 C56 H56 113.6 . . ?
C02D C56 H56 113.6 . . ?
N94 C56 N82 112(3) . . ?
N94 C56 C02D 102(2) . . ?
N94 C56 H56 113.6 . . ?
N1 C59 H59 118.1 . . ?
N1 C59 C77 124(3) . . ?
C77 C59 H59 118.1 . . ?
C74 N51 C68 120(2) . . ?
C54 N51 C74 123(3) . . ?
C54 N51 C68 113(2) . . ?
C35 N75 C60 122(2) . . ?
C9 N75 C60 119(2) . . ?
C9 N75 C35 116(2) . . ?
N51 C74 H74A 109.0 . . ?
N51 C74 H74B 109.0 . . ?
H74A C74 H74B 107.8 . . ?
N34 C74 N51 113(2) . . ?
N34 C74 H74A 109.0 . . ?
N34 C74 H74B 109.0 . . ?
O33 C48 N40 126(3) . . ?
O33 C48 N70 126(3) . . ?
N40 C48 N70 107(3) . . ?
N51 C54 N44 108(3) . . ?
O35 C54 N44 123(3) . . ?
O35 C54 N51 128(3) . . ?
N70 C60 N75 113(2) . . ?
N70 C60 H60A 109.1 . . ?
N70 C60 H60B 109.1 . . ?
N75 C60 H60A 109.1 . . ?
N75 C60 H60B 109.1 . . ?
H60A C60 H60B 107.8 . . ?
N67 C5 N22 112(3) . . ?
O36 C5 N22 123(3) . . ?
O36 C5 N67 125(3) . . ?
C37 C68 H68 111.2 . . ?
N69 C68 C37 102(2) . . ?
N69 C68 N51 117(3) . . ?
N69 C68 H68 111.2 . . ?
N51 C68 C37 103(2) . . ?
N51 C68 H68 111.2 . . ?
N30 C15 C29 101(3) . . ?
N30 C15 H15 109.6 . . ?
N67 C15 N30 118(3) . . ?
N67 C15 C29 108(3) . . ?
N67 C15 H15 109.6 . . ?
C29 C15 H15 109.6 . . ?
N25 C49 H49A 109.2 . . ?
N25 C49 H49B 109.2 . . ?
N22 C49 N25 112(3) . . ?
N22 C49 H49A 109.2 . . ?
N22 C49 H49B 109.2 . . ?
H49A C49 H49B 107.9 . . ?
N47 C55 H55A 108.7 . . ?
N47 C55 H55B 108.7 . . ?
N47 C55 N46 114(3) . . ?
H55A C55 H55B 107.6 . . ?
N46 C55 H55A 108.7 . . ?
N46 C55 H55B 108.7 . . ?
N69 C72 H72A 109.7 . . ?
N69 C72 H72B 109.7 . . ?
H72A C72 H72B 108.2 . . ?
N19 C72 N69 110(2) . . ?
N19 C72 H72A 109.7 . . ?
N19 C72 H72B 109.7 . . ?
C17 C16 H16 110.5 . . ?
N23 C16 C17 102(3) . . ?
N23 C16 H16 110.5 . . ?
N7 C16 C17 104(2) . . ?
N7 C16 N23 119(3) . . ?
N7 C16 H16 110.5 . . ?
N5 C14 N25 110(3) . . ?
O37 C14 N25 125(3) . . ?
O37 C14 N5 125(3) . . ?
C50 C77 C59 114(3) . . ?
C50 C77 H77 123.2 . . ?
C59 C77 H77 123.2 . . ?
C03A C79 H79 118.1 . . ?
C1 C79 C03A 124(3) . . ?
C1 C79 H79 118.1 . . ?
C74 N34 C12 123(2) . . ?
C9 N34 C74 123(2) . . ?
C9 N34 C12 113(2) . . ?
C03Z N46 C55 117(3) . . ?
C35 N46 C03Z 116(3) . . ?
C35 N46 C55 125(3) . . ?
N75 C35 H35 111.8 . . ?
N75 C35 C12 101(2) . . ?
N46 C35 N75 116(3) . . ?
N46 C35 H35 111.8 . . ?
N46 C35 C12 104(2) . . ?
C12 C35 H35 111.8 . . ?
N34 C12 C35 104(2) . . ?
N34 C12 H12 111.6 . . ?
N34 C12 N19 116(2) . . ?
C35 C12 H12 111.6 . . ?
N19 C12 C35 102(2) . . ?
N19 C12 H12 111.6 . . ?
C03Z N19 C72 120(3) . . ?
C03Z N19 C12 114(2) . . ?
C12 N19 C72 122(3) . . ?
O3 C7 C39 112(3) . . ?
O25 C7 C39 123(3) . . ?
O25 C7 O3 124(3) . . ?
N75 C9 N34 105(2) . . ?
O34 C9 N75 128(3) . . ?
O34 C9 N34 127(3) . . ?
O5 C19 O39 126(3) . . ?
O5 C19 C21 121(3) . . ?
O39 C19 C21 113(3) . . ?
C21 C24 H24 119.0 . . ?
C25 C24 H24 119.0 . . ?
C25 C24 C21 122(4) . . ?
N3 C22 H22 117.6 . . ?
N3 C22 C25 125(4) . . ?
C25 C22 H22 117.6 . . ?
C24 C21 C19 119(3) . . ?
C20 C21 C19 124(3) . . ?
C20 C21 C24 117(3) . . ?
N3 C20 H20 119.5 . . ?
C21 C20 N3 121(4) . . ?
C21 C20 H20 119.5 . . ?
C24 C25 C22 114(3) . . ?
C24 C25 H25 123.1 . . ?
C22 C25 H25 123.1 . . ?
C51 N6 C44 118(3) . . ?
C47 N6 C44 118(3) . . ?
C47 N6 C51 124(3) . . ?
H40A C40 H40B 107.2 . . ?
C34 C40 H40A 107.8 . . ?
C34 C40 H40B 107.8 . . ?
C34 C40 C44 118(3) . . ?
C44 C40 H40A 107.8 . . ?
C44 C40 H40B 107.8 . . ?
H33A C33 H33B 107.9 . . ?
C34 C33 H33A 109.3 . . ?
C34 C33 H33B 109.3 . . ?
C30 C33 H33A 109.3 . . ?
C30 C33 H33B 109.3 . . ?
C30 C33 C34 112(3) . . ?
C40 C34 C33 115(3) . . ?
C40 C34 H34A 108.5 . . ?
C40 C34 H34B 108.5 . . ?
C33 C34 H34A 108.5 . . ?
C33 C34 H34B 108.5 . . ?
H34A C34 H34B 107.5 . . ?
N6 C44 C40 112(3) . . ?
N6 C44 H44A 109.1 . . ?
N6 C44 H44B 109.1 . . ?
C40 C44 H44A 109.1 . . ?
C40 C44 H44B 109.1 . . ?
H44A C44 H44B 107.9 . . ?
C33 C30 H30A 110.5 . . ?
C33 C30 H30B 110.5 . . ?
C33 C30 C26 106(3) . . ?
H30A C30 H30B 108.7 . . ?
C26 C30 H30A 110.5 . . ?
C26 C30 H30B 110.5 . . ?
C30 C26 H26A 110.4 . . ?
C30 C26 H26B 110.4 . . ?
H26A C26 H26B 108.6 . . ?
C18 C26 C30 107(3) . . ?
C18 C26 H26A 110.4 . . ?
C18 C26 H26B 110.4 . . ?
N6 C51 H51 119.4 . . ?
N6 C51 C63 121(3) . . ?
C63 C51 H51 119.4 . . ?
N6 C47 H47 120.0 . . ?
N6 C47 C53 120(3) . . ?
C53 C47 H47 120.0 . . ?
C51 C63 C61 116(3) . . ?
C51 C63 C46 121(3) . . ?
C61 C63 C46 122(3) . . ?
C63 C61 H61 120.0 . . ?
C53 C61 C63 120(3) . . ?
C53 C61 H61 120.0 . . ?
C47 C53 H53 121.0 . . ?
C61 C53 C47 118(3) . . ?
C61 C53 H53 121.0 . . ?
N89 C4 H4C 108.6 . . ?
N89 C4 H4D 108.6 . . ?
N88 C4 N89 114(2) . . ?
N88 C4 H4C 108.6 . . ?
N88 C4 H4D 108.6 . . ?
H4C C4 H4D 107.6 . . ?
N3 C18 H18A 108.9 . . ?
N3 C18 H18B 108.9 . . ?
C26 C18 N3 113(4) . . ?
C26 C18 H18A 108.9 . . ?
C26 C18 H18B 108.9 . . ?
H18A C18 H18B 107.7 . . ?
O22 C46 C63 120(3) . . ?
O22 C46 O14 125(3) . . ?
O14 C46 C63 116(3) . . ?
C46 O14 U2 156(2) . 2_664 ?
N94 C23 N042 112(2) . . ?
N94 C23 H23A 109.2 . . ?
N94 C23 H23B 109.2 . . ?
N042 C23 H23A 109.2 . . ?
N042 C23 H23B 109.2 . . ?
H23A C23 H23B 107.9 . . ?

loop_
_geom_bond_atom_site_label_1
_geom_bond_atom_site_label_2
_geom_bond_distance
_geom_bond_site_symmetry_2
_geom_bond_publ_flag
U2 U3 3.7651(13) . ?
U2 O9 1.776(15) . ?
U2 O13 2.359(17) . ?
U2 O8 1.774(18) . ?
U2 O12 2.331(17) . ?
U2 O11 2.39(2) . ?
U2 O10 2.465(19) . ?
U2 O14 2.33(2) 2_665 ?
U3 O15 1.751(17) . ?
U3 O18 2.509(18) . ?
U3 O13 2.341(17) . ?
U3 O17 2.334(19) . ?
U3 O19 2.433(18) . ?
U3 O12 2.356(17) . ?
U3 O16 1.774(15) . ?
S2 O18 1.47(2) . ?
S2 O19 1.53(2) . ?
S2 O20 1.43(2) . ?
S2 O21 1.47(3) . ?
N81 C00S 1.36(4) . ?
N81 C03R 1.45(4) . ?
N81 C57 1.40(4) . ?
N79 C033 1.36(4) . ?
N79 C05L 1.48(3) . ?
N79 C8 1.44(4) . ?
N96 C025 1.39(3) . ?
N96 C026 1.44(3) . ?
N96 C034 1.47(3) . ?
O46 C03M 1.21(4) . ?
C00S O45 1.19(3) . ?
C00S N80 1.40(4) . ?
O43 C033 1.20(3) . ?
O41 C06K 1.20(4) . ?
C013 N93 1.41(4) . ?
C013 O49 1.16(3) . ?
C013 N042 1.26(4) . ?
N77 C02Q 1.45(4) . ?
N77 C05U 1.42(4) . ?
N77 C06K 1.38(4) . ?
C018 O17 1.24(3) . ?
C018 C020 1.43(4) . ?
C018 O26 1.29(3) . ?
N78 C02Q 1.42(2) . ?
N78 C033 1.35(4) . ?
N78 C03T 1.49(4) . ?
C01B H01B 0.9300 . ?
C01B C020 1.44(4) . ?
C01B N2 1.32(3) . ?
N82 C03R 1.49(3) . ?
N82 C04Y 1.31(4) . ?
N82 C56 1.49(4) . ?
O51 C025 1.24(3) . ?
N95 C026 1.39(3) . ?
N95 C02D 1.46(3) . ?
N95 C060 1.41(4) . ?
C01N H01N 0.9800 . ?
C01N C034 1.47(4) . ?
C01N N97 1.43(3) . ?
C01N N85 1.51(3) . ?
N93 C02R 1.39(3) . ?
N93 C04K 1.47(4) . ?
O44 C04Y 1.22(3) . ?
O40 C03D 1.26(4) . ?
N98 C02H 1.48(4) . ?
N98 C03M 1.28(4) . ?
N98 C048 1.48(4) . ?
C020 C03A 1.38(4) . ?
N90 C05R 1.41(4) . ?
N90 C05U 1.41(4) . ?
N90 C06H 1.47(4) . ?
C025 N97 1.35(3) . ?
C026 H02A 0.9700 . ?
C026 H02B 0.9700 . ?
C02A H02C 0.9700 . ?
C02A H02D 0.9700 . ?
C02A N76 1.39(4) . ?
C02A N87 1.47(4) . ?
N89 C06C 1.45(4) . ?
N89 C06H 1.41(4) . ?
N89 C4 1.49(4) . ?
C02D H02E 0.9800 . ?
C02D N83 1.43(4) . ?
C02D C56 1.52(4) . ?
N2 C047 1.46(3) . ?
N2 C1 1.29(3) . ?
C02H H02F 0.9700 . ?
C02H H02G 0.9700 . ?
C02H N97 1.44(3) . ?
C02I H02H 0.9700 . ?
C02I H02I 0.9700 . ?
C02I N83 1.47(4) . ?
C02I N84 1.39(3) . ?
N94 C060 1.33(3) . ?
N94 C56 1.44(4) . ?
N94 C23 1.48(4) . ?
O48 C06T 1.23(4) . ?
N91 C03T 1.45(4) . ?
N91 C05R 1.45(4) . ?
N91 C06T 1.34(4) . ?
C02Q H02J 0.9700 . ?
C02Q H02K 0.9700 . ?
C02R H02R 0.9800 . ?
C02R N80 1.42(4) . ?
C02R C57 1.68(4) . ?
N83 C04Y 1.40(3) . ?
N84 C034 1.47(3) . ?
N84 C6 1.33(4) . ?
N92 C04K 1.46(4) . ?
N92 C06T 1.35(4) . ?
N92 C8 1.39(4) . ?
C034 H034 0.9800 . ?
C03A H03A 0.9300 . ?
C03A C79 1.37(4) . ?
N88 C03M 1.38(4) . ?
N88 C07E 1.43(4) . ?
N88 C4 1.42(2) . ?
C03D N87 1.34(4) . ?
C03D N86 1.41(4) . ?
O42 C6 1.22(3) . ?
N76 C06C 1.40(4) . ?
N76 C06K 1.43(4) . ?
N80 C05L 1.42(4) . ?
C03R H03B 0.9700 . ?
C03R H03C 0.9700 . ?
C03T H03T 0.9800 . ?
C03T C8 1.58(4) . ?
N87 C07E 1.48(4) . ?
C03V H03D 0.9700 . ?
C03V H03E 0.9700 . ?
C03V N85 1.41(4) . ?
C03V N86 1.44(4) . ?
N85 C6 1.37(4) . ?
O47 C06H 1.11(4) . ?
C03Z N46 1.41(4) . ?
C03Z N19 1.39(4) . ?
C03Z O28 1.17(4) . ?
N042 C57 1.51(4) . ?
N042 C23 1.51(4) . ?
C047 H04A 0.9700 . ?
C047 H04B 0.9700 . ?
C047 C08G 1.47(4) . ?
C048 H048 0.9800 . ?
C048 N86 1.37(4) . ?
C048 C07E 1.48(4) . ?
C04D H04C 0.9700 . ?
C04D H04D 0.9700 . ?
C04D C05N 1.52(5) . ?
C04D C58 1.47(4) . ?
C04K H04E 0.9700 . ?
C04K H04F 0.9700 . ?
N3 C22 1.19(4) . ?
N3 C20 1.35(4) . ?
N3 C18 1.40(5) . ?
C051 H05A 0.9700 . ?
C051 H05B 0.9700 . ?
C051 C05H 1.57(4) . ?
C051 C05N 1.46(4) . ?
C05H H05C 0.9700 . ?
C05H H05D 0.9700 . ?
C05H C08G 1.47(3) . ?
O50 C060 1.22(3) . ?
C05L H05G 0.9700 . ?
C05L H05H 0.9700 . ?
C05N H05E 0.9700 . ?
C05N H05F 0.9700 . ?
C05R H05I 0.9700 . ?
C05R H05J 0.9700 . ?
C1 H1 0.9300 . ?
C1 C79 1.28(4) . ?
C05U H05U 0.9800 . ?
C05U C06C 1.54(4) . ?
O2 U1 1.85(2) . ?
C06C H06C 0.9800 . ?
C07E H07E 0.9800 . ?
C08G H08A 0.9700 . ?
C08G H08B 0.9700 . ?
C8 H8 0.9800 . ?
S1 O11 1.47(2) . ?
S1 O10 1.48(3) . ?
S1 O24 1.43(3) . ?
S1 O23 1.42(3) . ?
U1 O6 2.40(2) . ?
U1 O7 2.42(2) . ?
U1 O4 2.50(2) . ?
U1 O5 2.38(2) . ?
U1 O3 2.46(2) . ?
U1 O1 1.87(3) . ?
N1 C41 1.42(4) . ?
N1 C58 1.51(4) . ?
N1 C59 1.32(4) . ?
C39 C41 1.40(4) . ?
C39 C50 1.40(4) . ?
C39 C7 1.51(2) . ?
C41 H41 0.9300 . ?
C50 H50 0.9300 . ?
C50 C77 1.38(4) . ?
O6 H6A 1.0153 . ?
O6 H6B 1.0067 . ?
O7 H7A 1.0184 . ?
O7 H7B 1.0070 . ?
O4 H4A 0.8607 . ?
O4 H4B 0.8608 . ?
O5 C19 1.28(4) . ?
O31 C28 1.21(3) . ?
N12 C13 1.34(4) . ?
N12 C17 1.43(4) . ?
N12 C3 1.44(3) . ?
C13 O32 1.21(3) . ?
C13 N7 1.32(4) . ?
N4 C28 1.45(3) . ?
N4 C3 1.44(3) . ?
N4 C10 1.53(4) . ?
C45 H45A 0.9700 . ?
C45 H45B 0.9700 . ?
C45 N9 1.40(3) . ?
C45 N20 1.46(4) . ?
C28 N9 1.33(3) . ?
N9 C11 1.47(4) . ?
C17 H17 0.9800 . ?
C17 N21 1.37(4) . ?
C17 C16 1.61(4) . ?
C3 H3A 0.9700 . ?
C3 H3B 0.9700 . ?
O30 C62 1.20(3) . ?
N30 C62 1.35(4) . ?
N30 C31 1.43(4) . ?
N30 C15 1.45(4) . ?
N20 C62 1.37(4) . ?
N20 C29 1.39(4) . ?
O3 C7 1.32(4) . ?
N24 C31 1.49(4) . ?
N24 C37 1.48(4) . ?
N24 C27 1.29(4) . ?
N25 C11 1.37(4) . ?
N25 C49 1.46(4) . ?
N25 C14 1.37(4) . ?
N26 C66 1.45(4) . ?
N26 C43 1.45(4) . ?
N26 C36 1.30(4) . ?
N5 C2 1.45(2) . ?
N5 C10 1.46(3) . ?
N5 C14 1.36(4) . ?
C32 N23 1.43(4) . ?
C32 N21 1.40(4) . ?
C32 O38 1.17(4) . ?
C66 H66A 0.9700 . ?
C66 H66B 0.9700 . ?
C66 N7 1.51(4) . ?
C31 H31A 0.9700 . ?
C31 H31B 0.9700 . ?
N23 C42 1.40(4) . ?
N23 C16 1.50(4) . ?
C2 H2A 0.9700 . ?
C2 H2B 0.9700 . ?
C2 N21 1.51(4) . ?
C11 H11 0.9800 . ?
C11 C10 1.49(4) . ?
N7 C16 1.42(4) . ?
O33 C48 1.18(4) . ?
N40 C43 1.46(4) . ?
N40 C42 1.47(4) . ?
N40 C48 1.38(4) . ?
C37 H37 0.9800 . ?
C37 N44 1.458(18) . ?
C37 C68 1.57(4) . ?
C38 H38A 0.9700 . ?
C38 H38B 0.9700 . ?
C38 N44 1.49(4) . ?
C38 N67 1.43(4) . ?
N70 C52 1.39(2) . ?
N70 C48 1.44(4) . ?
N70 C60 1.40(4) . ?
N69 C27 1.36(4) . ?
N69 C68 1.42(4) . ?
N69 C72 1.49(4) . ?
N44 C54 1.36(4) . ?
C43 H43 0.9800 . ?
C43 C52 1.51(5) . ?
N47 C36 1.47(4) . ?
N47 C52 1.48(4) . ?
N47 C55 1.39(4) . ?
N22 C29 1.54(4) . ?
N22 C5 1.40(4) . ?
N22 C49 1.38(4) . ?
N67 C5 1.35(4) . ?
N67 C15 1.41(4) . ?
O29 C27 1.30(4) . ?
C42 H42A 0.9700 . ?
C42 H42B 0.9700 . ?
O27 C36 1.23(4) . ?
O36 C5 1.21(4) . ?
C10 H10 0.9800 . ?
C52 H52 0.9800 . ?
C29 H29 0.9800 . ?
C29 C15 1.49(4) . ?
C57 H57 0.9800 . ?
C58 H58A 0.9700 . ?
C58 H58B 0.9700 . ?
C56 H56 0.9800 . ?
C59 H59 0.9300 . ?
C59 C77 1.42(5) . ?
N51 C74 1.43(3) . ?
N51 C54 1.36(4) . ?
N51 C68 1.46(4) . ?
O35 C54 1.20(3) . ?
N75 C60 1.48(4) . ?
N75 C35 1.44(4) . ?
N75 C9 1.37(4) . ?
O37 C14 1.32(3) . ?
C74 H74A 0.9700 . ?
C74 H74B 0.9700 . ?
C74 N34 1.43(4) . ?
C60 H60A 0.9700 . ?
C60 H60B 0.9700 . ?
O34 C9 1.17(3) . ?
C68 H68 0.9800 . ?
C15 H15 0.9800 . ?
C49 H49A 0.9700 . ?
C49 H49B 0.9700 . ?
C55 H55A 0.9700 . ?
C55 H55B 0.9700 . ?
C55 N46 1.43(4) . ?
C72 H72A 0.9700 . ?
C72 H72B 0.9700 . ?
C72 N19 1.46(4) . ?
C16 H16 0.9800 . ?
C77 H77 0.9300 . ?
C79 H79 0.9300 . ?
N34 C12 1.43(4) . ?
N34 C9 1.40(4) . ?
N46 C35 1.38(4) . ?
C35 H35 0.9800 . ?
C35 C12 1.58(4) . ?
C12 H12 0.9800 . ?
C12 N19 1.45(4) . ?
O25 C7 1.17(4) . ?
C19 O39 1.31(4) . ?
C19 C21 1.56(5) . ?
C24 H24 0.9300 . ?
C24 C21 1.42(4) . ?
C24 C25 1.27(4) . ?
C22 H22 0.9300 . ?
C22 C25 1.44(5) . ?
C21 C20 1.29(5) . ?
C20 H20 0.9300 . ?
C25 H25 0.9300 . ?
N6 C44 1.47(4) . ?
N6 C51 1.33(4) . ?
N6 C47 1.29(4) . ?
C40 H40A 0.9700 . ?
C40 H40B 0.9700 . ?
C40 C34 1.44(2) . ?
C40 C44 1.52(4) . ?
C33 H33A 0.9700 . ?
C33 H33B 0.9700 . ?
C33 C34 1.64(5) . ?
C33 C30 1.44(5) . ?
C34 H34A 0.9700 . ?
C34 H34B 0.9700 . ?
C44 H44A 0.9700 . ?
C44 H44B 0.9700 . ?
C30 H30A 0.9700 . ?
C30 H30B 0.9700 . ?
C30 C26 1.60(5) . ?
C26 H26A 0.9700 . ?
C26 H26B 0.9700 . ?
C26 C18 1.39(3) . ?
C51 H51 0.9300 . ?
C51 C63 1.42(4) . ?
C47 H47 0.9300 . ?
C47 C53 1.44(4) . ?
C63 C61 1.44(4) . ?
C63 C46 1.46(4) . ?
C61 H61 0.9300 . ?
C61 C53 1.39(4) . ?
C53 H53 0.9300 . ?
C4 H4C 0.9700 . ?
C4 H4D 0.9700 . ?
C18 H18A 0.9700 . ?
C18 H18B 0.9700 . ?
O22 C46 1.21(3) . ?
C46 O14 1.25(3) . ?
O14 U2 2.33(2) 2_664 ?
C23 H23A 0.9700 . ?
C23 H23B 0.9700 . ?

loop_
_geom_torsion_atom_site_label_1
_geom_torsion_atom_site_label_2
_geom_torsion_atom_site_label_3
_geom_torsion_atom_site_label_4
_geom_torsion
_geom_torsion_site_symmetry_1
_geom_torsion_site_symmetry_2
_geom_torsion_site_symmetry_3
_geom_torsion_site_symmetry_4
_geom_torsion_publ_flag
N81 C00S N80 C02R 4(3) . . . . ?
N81 C00S N80 C05L 177(2) . . . . ?
N96 C025 N97 C01N 7(3) . . . . ?
N96 C025 N97 C02H 173(2) . . . . ?
C00S N81 C03R N82 -102(3) . . . . ?
C00S N81 C57 C02R 8(3) . . . . ?
C00S N81 C57 N042 110(3) . . . . ?
C00S N80 C05L N79 105(3) . . . . ?
O18 S2 O19 U3 -3.5(13) . . . . ?
C013 N93 C02R N80 114(3) . . . . ?
C013 N93 C02R C57 4(3) . . . . ?
C013 N93 C04K N92 -113(3) . . . . ?
C013 N042 C57 N81 -111(3) . . . . ?
C013 N042 C57 C02R -5(3) . . . . ?
C013 N042 C23 N94 102(3) . . . . ?
N77 C05U C06C N89 117(3) . . . . ?
N77 C05U C06C N76 -2(3) . . . . ?
C018 C020 C03A C79 177(3) . . . . ?
N78 C03T C8 N79 -1(3) . . . . ?
N78 C03T C8 N92 -126(3) . . . . ?
C01B C020 C03A C79 -5(4) . . . . ?
C01B N2 C047 C08G 94(3) . . . . ?
C01B N2 C1 C79 -1(5) . . . . ?
O17 C018 C020 C01B 0(4) . . . . ?
O17 C018 C020 C03A 177(3) . . . . ?
O51 C025 N97 C01N -165(3) . . . . ?
O51 C025 N97 C02H 0(4) . . . . ?
N95 C02D N83 C02I -75(4) . . . . ?
N95 C02D N83 C04Y 117(3) . . . . ?
N95 C02D C56 N82 -116(2) . . . . ?
N95 C02D C56 N94 0(3) . . . . ?
C01N N85 C6 N84 1(3) . . . . ?
C01N N85 C6 O42 177(3) . . . . ?
O19 S2 O18 U3 3.4(12) . . . . ?
N93 C013 N042 C57 8(4) . . . . ?
N93 C013 N042 C23 171(2) . . . . ?
N93 C02R N80 C00S -111(3) . . . . ?
N93 C02R N80 C05L 76(3) . . . . ?
N93 C02R C57 N81 120(2) . . . . ?
N93 C02R C57 N042 0(3) . . . . ?
O40 C03D N87 C02A 9(5) . . . . ?
O40 C03D N87 C07E 164(3) . . . . ?
O40 C03D N86 C03V 0(5) . . . . ?
O40 C03D N86 C048 -171(3) . . . . ?
N98 C02H N97 C01N -93(3) . . . . ?
N98 C02H N97 C025 104(3) . . . . ?
N98 C048 N86 C03D -118(3) . . . . ?
N98 C048 N86 C03V 73(4) . . . . ?
N98 C048 C07E N88 1(3) . . . . ?
N98 C048 C07E N87 117(2) . . . . ?
O49 C013 N93 C02R -180(3) . . . . ?
O49 C013 N93 C04K 14(5) . . . . ?
O49 C013 N042 C57 180(3) . . . . ?
O49 C013 N042 C23 -17(5) . . . . ?
C020 C018 O17 U3 94(5) . . . . ?
C020 C01B N2 C047 -170(3) . . . . ?
C020 C01B N2 C1 1(4) . . . . ?
C020 C03A C79 C1 7(5) . . . . ?
N90 C05U C06C N89 -7(3) . . . . ?
N90 C05U C06C N76 -126(3) . . . . ?
C025 N96 C026 N95 -108(3) . . . . ?
C025 N96 C034 C01N 1(3) . . . . ?
C025 N96 C034 N84 116(2) . . . . ?
C026 N96 C025 O51 0(4) . . . . ?
C026 N96 C025 N97 -173(2) . . . . ?
C026 N96 C034 C01N 168(2) . . . . ?
C026 N96 C034 N84 -76(3) . . . . ?
C026 N95 C02D N83 74(4) . . . . ?
C026 N95 C02D C56 -170(3) . . . . ?
C026 N95 C060 N94 171(2) . . . . ?
C026 N95 C060 O50 -7(4) . . . . ?
O45 C00S N80 C02R -177(3) . . . . ?
O45 C00S N80 C05L -4(4) . . . . ?
C02A N76 C06C N89 68(4) . . . . ?
C02A N76 C06C C05U 180(3) . . . . ?
C02A N76 C06K O41 7(5) . . . . ?
C02A N76 C06K N77 -177(3) . . . . ?
C02A N87 C07E N88 -83(3) . . . . ?
C02A N87 C07E C048 170(3) . . . . ?
C02D N95 C026 N96 -82(3) . . . . ?
C02D N95 C060 N94 2(3) . . . . ?
C02D N95 C060 O50 -176(3) . . . . ?
C02D N83 C04Y N82 -10(3) . . . . ?
C02D N83 C04Y O44 174(3) . . . . ?
O20 S2 O18 U3 121.5(12) . . . . ?
O20 S2 O19 U3 -120.7(13) . . . . ?
N2 C01B C020 C018 180(3) . . . . ?
N2 C01B C020 C03A 2(4) . . . . ?
N2 C047 C08G C05H 177(2) . . . . ?
N2 C1 C79 C03A -4(6) . . . . ?
C02H N98 C03M O46 6(5) . . . . ?
C02H N98 C03M N88 -173(2) . . . . ?
C02H N98 C048 N86 -68(4) . . . . ?
C02H N98 C048 C07E 169(2) . . . . ?
C02I N83 C04Y N82 -178(2) . . . . ?
C02I N83 C04Y O44 6(4) . . . . ?
C02I N84 C034 N96 72(3) . . . . ?
C02I N84 C034 C01N -172(2) . . . . ?
C02I N84 C6 O42 -3(5) . . . . ?
C02I N84 C6 N85 173(2) . . . . ?
N91 C03T C8 N79 121(2) . . . . ?
N91 C03T C8 N92 -4(3) . . . . ?
C02Q N77 C05U N90 -80(4) . . . . ?
C02Q N77 C05U C06C 166(3) . . . . ?
C02Q N77 C06K O41 8(5) . . . . ?
C02Q N77 C06K N76 -167(2) . . . . ?
C02Q N78 C033 N79 178(3) . . . . ?
C02Q N78 C033 O43 -3(5) . . . . ?
C02Q N78 C03T N91 73(4) . . . . ?
C02Q N78 C03T C8 -176(3) . . . . ?
C02R N93 C04K N92 82(3) . . . . ?
C02R N80 C05L N79 -83(3) . . . . ?
N83 C02D C56 N82 7(3) . . . . ?
N83 C02D C56 N94 123(2) . . . . ?
N83 C02I N84 C034 -80(3) . . . . ?
N83 C02I N84 C6 105(3) . . . . ?
N84 C02I N83 C02D 84(4) . . . . ?
N84 C02I N83 C04Y -110(3) . . . . ?
C033 N79 C05L N80 -109(3) . . . . ?
C033 N79 C8 N92 116(3) . . . . ?
C033 N79 C8 C03T 4(3) . . . . ?
C033 N78 C02Q N77 109(3) . . . . ?
C033 N78 C03T N91 -114(3) . . . . ?
C033 N78 C03T C8 -2(3) . . . . ?
C034 N96 C025 O51 168(2) . . . . ?
C034 N96 C025 N97 -5(3) . . . . ?
C034 N96 C026 N95 86(3) . . . . ?
C034 C01N N97 C025 -7(3) . . . . ?
C034 C01N N97 C02H -171(2) . . . . ?
C034 C01N N85 C03V 178(3) . . . . ?
C034 C01N N85 C6 1(3) . . . . ?
C034 N84 C6 O42 -179(3) . . . . ?
C034 N84 C6 N85 -3(3) . . . . ?
C03D N87 C07E N88 120(3) . . . . ?
C03D N87 C07E C048 13(3) . . . . ?
N97 C01N C034 N96 3(3) . . . . ?
N97 C01N C034 N84 -119(2) . . . . ?
N97 C01N N85 C03V -70(3) . . . . ?
N97 C01N N85 C6 113(3) . . . . ?
C03M N98 C02H N97 -113(3) . . . . ?
C03M N98 C048 N86 125(3) . . . . ?
C03M N98 C048 C07E 3(3) . . . . ?
C03M N88 C07E N87 -108(3) . . . . ?
C03M N88 C07E C048 -5(3) . . . . ?
C03M N88 C4 N89 99(3) . . . . ?
O26 C018 O17 U3 -90(5) . . . . ?
O26 C018 C020 C01B -176(3) . . . . ?
O26 C018 C020 C03A 2(5) . . . . ?
N76 C02A N87 C03D -108(3) . . . . ?
N76 C02A N87 C07E 97(3) . . . . ?
N80 C02R C57 N81 -4(2) . . . . ?
N80 C02R C57 N042 -124(2) . . . . ?
C03R N81 C00S O45 0(4) . . . . ?
C03R N81 C00S N80 179(2) . . . . ?
C03R N81 C57 C02R -179(2) . . . . ?
C03R N81 C57 N042 -77(3) . . . . ?
C03R N82 C04Y O44 -12(5) . . . . ?
C03R N82 C04Y N83 172(2) . . . . ?
C03R N82 C56 C02D -171(2) . . . . ?
C03R N82 C56 N94 82(3) . . . . ?
C03T N78 C02Q N77 -79(4) . . . . ?
C03T N78 C033 N79 5(3) . . . . ?
C03T N78 C033 O43 -176(3) . . . . ?
C03T N91 C05R N90 89(4) . . . . ?
C03T N91 C06T O48 171(3) . . . . ?
C03T N91 C06T N92 -3(4) . . . . ?
N87 C02A N76 C06C -86(4) . . . . ?
N87 C02A N76 C06K 94(4) . . . . ?
N87 C03D N86 C03V 178(2) . . . . ?
N87 C03D N86 C048 8(3) . . . . ?
C03V N85 C6 N84 -176(3) . . . . ?
C03V N85 C6 O42 -1(5) . . . . ?
N85 C01N C034 N96 120(2) . . . . ?
N85 C01N C034 N84 -2(3) . . . . ?
N85 C01N N97 C025 -117(2) . . . . ?
N85 C01N N97 C02H 78(3) . . . . ?
N85 C03V N86 C03D 105(3) . . . . ?
N85 C03V N86 C048 -86(4) . . . . ?
C03Z N46 C35 N75 -114(3) . . . . ?
C03Z N46 C35 C12 -4(3) . . . . ?
N042 C013 N93 C02R -7(4) . . . . ?
N042 C013 N93 C04K -174(2) . . . . ?
C047 N2 C1 C79 171(3) . . . . ?
C048 N98 C02H N97 82(3) . . . . ?
C048 N98 C03M O46 172(3) . . . . ?
C048 N98 C03M N88 -6(3) . . . . ?
C04K N93 C02R N80 -80(4) . . . . ?
C04K N93 C02R C57 170(2) . . . . ?
C04K N92 C06T O48 2(5) . . . . ?
C04K N92 C06T N91 176(3) . . . . ?
C04K N92 C8 N79 77(4) . . . . ?
C04K N92 C8 C03T -173(3) . . . . ?
C04Y N82 C03R N81 108(3) . . . . ?
C04Y N82 C56 C02D -14(3) . . . . ?
C04Y N82 C56 N94 -121(3) . . . . ?
N3 C22 C25 C24 -12(6) . . . . ?
C051 C05H C08G C047 178(3) . . . . ?
C05H C051 C05N C04D -179(3) . . . . ?
C05L N79 C033 O43 8(5) . . . . ?
C05L N79 C033 N78 -173(2) . . . . ?
C05L N79 C8 N92 -76(3) . . . . ?
C05L N79 C8 C03T 172(2) . . . . ?
C05N C04D C58 N1 180(3) . . . . ?
C05N C051 C05H C08G 174(3) . . . . ?
C05R N90 C05U N77 69(4) . . . . ?
C05R N90 C05U C06C -176(3) . . . . ?
C05R N90 C06H N89 -177(3) . . . . ?
C05R N90 C06H O47 2(5) . . . . ?
C05R N91 C03T N78 -80(4) . . . . ?
C05R N91 C03T C8 167(3) . . . . ?
C05R N91 C06T O48 9(5) . . . . ?
C05R N91 C06T N92 -165(3) . . . . ?
C1 N2 C047 C08G -77(4) . . . . ?
C05U N77 C02Q N78 90(4) . . . . ?
C05U N77 C06K O41 171(3) . . . . ?
C05U N77 C06K N76 -5(3) . . . . ?
C05U N90 C05R N91 -79(4) . . . . ?
C05U N90 C06H N89 8(4) . . . . ?
C05U N90 C06H O47 -174(3) . . . . ?
C060 N95 C026 N96 111(3) . . . . ?
C060 N95 C02D N83 -117(3) . . . . ?
C060 N95 C02D C56 -1(3) . . . . ?
C060 N94 C56 N82 109(3) . . . . ?
C060 N94 C56 C02D 2(3) . . . . ?
C060 N94 C23 N042 -92(3) . . . . ?
C06C N89 C06H N90 -13(3) . . . . ?
C06C N89 C06H O47 169(4) . . . . ?
C06C N89 C4 N88 94(4) . . . . ?
C06C N76 C06K O41 -172(3) . . . . ?
C06C N76 C06K N77 3(4) . . . . ?
C06H N90 C05R N91 106(3) . . . . ?
C06H N90 C05U N77 -116(3) . . . . ?
C06H N90 C05U C06C -1(4) . . . . ?
C06H N89 C06C N76 124(3) . . . . ?
C06H N89 C06C C05U 13(3) . . . . ?
C06H N89 C4 N88 -108(3) . . . . ?
C06K N77 C02Q N78 -110(3) . . . . ?
C06K N77 C05U N90 118(3) . . . . ?
C06K N77 C05U C06C 4(3) . . . . ?
C06K N76 C06C N89 -112(3) . . . . ?
C06K N76 C06C C05U -1(4) . . . . ?
C06T N91 C03T N78 117(3) . . . . ?
C06T N91 C03T C8 4(3) . . . . ?
C06T N91 C05R N90 -111(4) . . . . ?
C06T N92 C04K N93 106(3) . . . . ?
C06T N92 C8 N79 -108(3) . . . . ?
C06T N92 C8 C03T 2(3) . . . . ?
N86 C03D N87 C02A -169(3) . . . . ?
N86 C03D N87 C07E -14(3) . . . . ?
N86 C03V N85 C01N 81(4) . . . . ?
N86 C03V N85 C6 -102(3) . . . . ?
N86 C048 C07E N88 -123(3) . . . . ?
N86 C048 C07E N87 -8(3) . . . . ?
C07E N88 C03M O46 -171(3) . . . . ?
C07E N88 C03M N98 7(3) . . . . ?
C07E N88 C4 N89 -85(4) . . . . ?
C07E C048 N86 C03D 1(3) . . . . ?
C07E C048 N86 C03V -169(3) . . . . ?
C8 N79 C033 O43 175(3) . . . . ?
C8 N79 C033 N78 -6(3) . . . . ?
C8 N79 C05L N80 84(3) . . . . ?
C8 N92 C04K N93 -78(4) . . . . ?
C8 N92 C06T O48 -173(3) . . . . ?
C8 N92 C06T N91 0(4) . . . . ?
O11 S1 O10 U2 12.9(14) . . . . ?
O10 S1 O11 U2 -13.5(14) . . . . ?
O24 S1 O11 U2 104.4(16) . . . . ?
O24 S1 O10 U2 -106.7(14) . . . . ?
C6 N84 C034 N96 -113(3) . . . . ?
C6 N84 C034 C01N 3(3) . . . . ?
O23 S1 O11 U2 -133.8(15) . . . . ?
O23 S1 O10 U2 131.9(13) . . . . ?
U1 O5 C19 O39 44(6) . . . . ?
U1 O5 C19 C21 -140(3) . . . . ?
U1 O3 C7 C39 176(2) . . . . ?
U1 O3 C7 O25 9(7) . . . . ?
N1 C59 C77 C50 -3(5) . . . . ?
C39 C50 C77 C59 7(5) . . . . ?
C41 N1 C58 C04D -36(4) . . . . ?
C41 N1 C59 C77 -2(6) . . . . ?
C41 C39 C50 C77 -5(6) . . . . ?
C41 C39 C7 O3 31(5) . . . . ?
C41 C39 C7 O25 -161(5) . . . . ?
C50 C39 C41 N1 0(5) . . . . ?
C50 C39 C7 O3 -155(3) . . . . ?
C50 C39 C7 O25 13(7) . . . . ?
O5 C19 C21 C24 -12(6) . . . . ?
O5 C19 C21 C20 168(4) . . . . ?
O31 C28 N9 C45 -1(4) . . . . ?
O31 C28 N9 C11 -172(3) . . . . ?
N12 C13 N7 C66 180(3) . . . . ?
N12 C13 N7 C16 -1(4) . . . . ?
N12 C17 N21 C32 113(3) . . . . ?
N12 C17 N21 C2 -82(4) . . . . ?
N12 C17 C16 N23 -121(2) . . . . ?
N12 C17 C16 N7 4(3) . . . . ?
C13 N12 C17 N21 -113(3) . . . . ?
C13 N12 C17 C16 -5(3) . . . . ?
C13 N12 C3 N4 106(3) . . . . ?
C13 N7 C16 C17 -2(4) . . . . ?
C13 N7 C16 N23 110(3) . . . . ?
N4 C28 N9 C45 172(2) . . . . ?
N4 C28 N9 C11 1(3) . . . . ?
O32 C13 N7 C66 -3(5) . . . . ?
O32 C13 N7 C16 176(3) . . . . ?
C45 N9 C11 N25 77(3) . . . . ?
C45 N9 C11 C10 -167(2) . . . . ?
C45 N20 C62 O30 7(4) . . . . ?
C45 N20 C62 N30 -173(2) . . . . ?
C45 N20 C29 N22 -74(3) . . . . ?
C45 N20 C29 C15 174(2) . . . . ?
C28 N4 C3 N12 -106(3) . . . . ?
C28 N4 C10 N5 121(2) . . . . ?
C28 N4 C10 C11 8(3) . . . . ?
C28 N9 C11 N25 -112(3) . . . . ?
C28 N9 C11 C10 4(3) . . . . ?
N9 C45 N20 C62 -112(3) . . . . ?
N9 C45 N20 C29 87(3) . . . . ?
N9 C11 C10 N4 -7(3) . . . . ?
N9 C11 C10 N5 -123(2) . . . . ?
C17 N12 C13 O32 -173(3) . . . . ?
C17 N12 C13 N7 4(4) . . . . ?
C17 N12 C3 N4 -84(3) . . . . ?
C3 N12 C13 O32 -2(5) . . . . ?
C3 N12 C13 N7 175(2) . . . . ?
C3 N12 C17 N21 77(4) . . . . ?
C3 N12 C17 C16 -175(3) . . . . ?
C3 N4 C28 O31 1(4) . . . . ?
C3 N4 C28 N9 -172(2) . . . . ?
C3 N4 C10 N5 -73(3) . . . . ?
C3 N4 C10 C11 174(2) . . . . ?
N20 C45 N9 C28 105(3) . . . . ?
N20 C45 N9 C11 -85(3) . . . . ?
N20 C29 C15 N30 -7(3) . . . . ?
N20 C29 C15 N67 118(3) . . . . ?
C62 N30 C31 N24 103(3) . . . . ?
C62 N30 C15 N67 -117(3) . . . . ?
C62 N30 C15 C29 1(3) . . . . ?
C62 N20 C29 N22 124(3) . . . . ?
C62 N20 C29 C15 11(3) . . . . ?
N24 C37 N44 C38 72(4) . . . . ?
N24 C37 N44 C54 -108(3) . . . . ?
N24 C37 C68 N69 -6(3) . . . . ?
N24 C37 C68 N51 116(2) . . . . ?
N25 C11 C10 N4 116(2) . . . . ?
N25 C11 C10 N5 0(3) . . . . ?
N26 C66 N7 C13 -99(4) . . . . ?
N26 C66 N7 C16 82(4) . . . . ?
N26 C43 C52 N70 -122(3) . . . . ?
N26 C43 C52 N47 3(3) . . . . ?
N5 C2 N21 C17 88(3) . . . . ?
N5 C2 N21 C32 -106(3) . . . . ?
C32 N23 C42 N40 118(3) . . . . ?
C32 N23 C16 C17 -7(3) . . . . ?
C32 N23 C16 N7 -120(3) . . . . ?
C66 N26 C43 N40 79(4) . . . . ?
C66 N26 C43 C52 -168(3) . . . . ?
C66 N26 C36 N47 169(3) . . . . ?
C66 N26 C36 O27 -11(6) . . . . ?
C66 N7 C16 C17 177(3) . . . . ?
C66 N7 C16 N23 -71(4) . . . . ?
C31 N30 C62 O30 2(5) . . . . ?
C31 N30 C62 N20 -177(2) . . . . ?
C31 N30 C15 N67 66(4) . . . . ?
C31 N30 C15 C29 -177(3) . . . . ?
C31 N24 C37 N44 -77(3) . . . . ?
C31 N24 C37 C68 172(2) . . . . ?
C31 N24 C27 N69 -172(3) . . . . ?
C31 N24 C27 O29 14(5) . . . . ?
N23 C32 N21 C17 -12(4) . . . . ?
N23 C32 N21 C2 -179(2) . . . . ?
C2 N5 C10 N4 72(4) . . . . ?
C2 N5 C10 C11 -175(3) . . . . ?
C2 N5 C14 N25 177(3) . . . . ?
C2 N5 C14 O37 -5(5) . . . . ?
C11 N25 C49 N22 88(3) . . . . ?
C11 N25 C14 N5 -5(3) . . . . ?
C11 N25 C14 O37 177(3) . . . . ?
N21 C17 C16 N23 0(3) . . . . ?
N21 C17 C16 N7 124(3) . . . . ?
N21 C32 N23 C42 169(3) . . . . ?
N21 C32 N23 C16 11(3) . . . . ?
N40 C43 C52 N70 0(3) . . . . ?
N40 C43 C52 N47 125(2) . . . . ?
C37 N24 C31 N30 88(3) . . . . ?
C37 N24 C27 N69 -14(4) . . . . ?
C37 N24 C27 O29 172(3) . . . . ?
C37 N44 C54 N51 2(4) . . . . ?
C37 N44 C54 O35 -174(3) . . . . ?
C38 N44 C54 N51 -178(3) . . . . ?
C38 N44 C54 O35 6(5) . . . . ?
C38 N67 C5 N22 -172(3) . . . . ?
C38 N67 C5 O36 10(5) . . . . ?
C38 N67 C15 N30 -78(4) . . . . ?
C38 N67 C15 C29 167(3) . . . . ?
N69 C72 N19 C03Z -112(3) . . . . ?
N69 C72 N19 C12 92(3) . . . . ?
N44 C37 C68 N69 -130(3) . . . . ?
N44 C37 C68 N51 -8(3) . . . . ?
N44 C38 N67 C5 -108(3) . . . . ?
N44 C38 N67 C15 95(3) . . . . ?
C43 N26 C66 N7 -92(3) . . . . ?
C43 N26 C36 N47 7(4) . . . . ?
C43 N26 C36 O27 -173(3) . . . . ?
C43 N40 C42 N23 81(4) . . . . ?
C43 N40 C48 O33 172(3) . . . . ?
C43 N40 C48 N70 -5(3) . . . . ?
N47 C55 N46 C03Z 113(3) . . . . ?
N47 C55 N46 C35 -84(4) . . . . ?
N22 C29 C15 N30 -126(2) . . . . ?
N22 C29 C15 N67 -1(3) . . . . ?
N67 C38 N44 C37 -84(4) . . . . ?
N67 C38 N44 C54 96(4) . . . . ?
C42 N23 C16 C17 -163(3) . . . . ?
C42 N23 C16 N7 84(4) . . . . ?
C42 N40 C43 N26 -74(4) . . . . ?
C42 N40 C43 C52 173(3) . . . . ?
C42 N40 C48 O33 2(5) . . . . ?
C42 N40 C48 N70 -176(2) . . . . ?
C36 N26 C66 N7 107(4) . . . . ?
C36 N26 C43 N40 -119(3) . . . . ?
C36 N26 C43 C52 -6(4) . . . . ?
C36 N47 C52 N70 119(3) . . . . ?
C36 N47 C52 C43 1(3) . . . . ?
C36 N47 C55 N46 -109(3) . . . . ?
O38 C32 N23 C42 -18(5) . . . . ?
O38 C32 N23 C16 -176(3) . . . . ?
O38 C32 N21 C17 175(3) . . . . ?
O38 C32 N21 C2 8(5) . . . . ?
C27 N24 C31 N30 -115(3) . . . . ?
C27 N24 C37 N44 123(3) . . . . ?
C27 N24 C37 C68 12(3) . . . . ?
C27 N69 C68 C37 -1(3) . . . . ?
C27 N69 C68 N51 -113(3) . . . . ?
C27 N69 C72 N19 105(3) . . . . ?
C10 N4 C28 O31 168(2) . . . . ?
C10 N4 C28 N9 -6(3) . . . . ?
C10 N4 C3 N12 90(3) . . . . ?
C10 N5 C2 N21 -87(4) . . . . ?
C10 N5 C14 N25 5(3) . . . . ?
C10 N5 C14 O37 -177(3) . . . . ?
C52 N70 C48 O33 -172(3) . . . . ?
C52 N70 C48 N40 5(3) . . . . ?
C52 N70 C60 N75 -84(4) . . . . ?
C52 N47 C36 N26 -4(3) . . . . ?
C52 N47 C36 O27 175(3) . . . . ?
C52 N47 C55 N46 76(4) . . . . ?
C29 N20 C62 O30 170(3) . . . . ?
C29 N20 C62 N30 -11(3) . . . . ?
C29 N22 C5 N67 10(3) . . . . ?
C29 N22 C5 O36 -172(3) . . . . ?
C29 N22 C49 N25 -89(3) . . . . ?
C57 N81 C00S O45 173(3) . . . . ?
C57 N81 C00S N80 -8(3) . . . . ?
C57 N81 C03R N82 86(3) . . . . ?
C57 C02R N80 C00S 0(3) . . . . ?
C57 C02R N80 C05L -172(2) . . . . ?
C57 N042 C23 N94 -95(3) . . . . ?
C58 C04D C05N C051 179(3) . . . . ?
C58 N1 C41 C39 -171(3) . . . . ?
C58 N1 C59 C77 173(3) . . . . ?
C56 N82 C03R N81 -97(3) . . . . ?
C56 N82 C04Y O44 -169(3) . . . . ?
C56 N82 C04Y N83 15(3) . . . . ?
C56 C02D N83 C02I 168(2) . . . . ?
C56 C02D N83 C04Y 1(3) . . . . ?
C56 N94 C060 N95 -2(3) . . . . ?
C56 N94 C060 O50 175(3) . . . . ?
C56 N94 C23 N042 90(3) . . . . ?
C59 N1 C41 C39 3(5) . . . . ?
C59 N1 C58 C04D 149(3) . . . . ?
N51 C74 N34 C12 -84(3) . . . . ?
N51 C74 N34 C9 106(3) . . . . ?
N75 C35 C12 N34 -1(3) . . . . ?
N75 C35 C12 N19 119(2) . . . . ?
C74 N51 C54 N44 -165(3) . . . . ?
C74 N51 C54 O35 11(5) . . . . ?
C74 N51 C68 C37 167(3) . . . . ?
C74 N51 C68 N69 -82(3) . . . . ?
C74 N34 C12 C35 -177(2) . . . . ?
C74 N34 C12 N19 72(4) . . . . ?
C74 N34 C9 N75 -177(2) . . . . ?
C74 N34 C9 O34 -6(4) . . . . ?
C48 N40 C43 N26 116(3) . . . . ?
C48 N40 C43 C52 4(3) . . . . ?
C48 N40 C42 N23 -111(3) . . . . ?
C48 N70 C52 C43 -3(3) . . . . ?
C48 N70 C52 N47 -121(3) . . . . ?
C48 N70 C60 N75 108(3) . . . . ?
C54 N51 C74 N34 -110(3) . . . . ?
C54 N51 C68 C37 10(3) . . . . ?
C54 N51 C68 N69 121(3) . . . . ?
C60 N70 C52 C43 -172(3) . . . . ?
C60 N70 C52 N47 71(4) . . . . ?
C60 N70 C48 O33 -2(4) . . . . ?
C60 N70 C48 N40 176(2) . . . . ?
C60 N75 C35 N46 -80(3) . . . . ?
C60 N75 C35 C12 169(2) . . . . ?
C60 N75 C9 O34 16(4) . . . . ?
C60 N75 C9 N34 -173(2) . . . . ?
C5 N22 C29 N20 -121(3) . . . . ?
C5 N22 C29 C15 -5(3) . . . . ?
C5 N22 C49 N25 113(3) . . . . ?
C5 N67 C15 N30 122(3) . . . . ?
C5 N67 C15 C29 7(4) . . . . ?
C68 C37 N44 C38 -177(3) . . . . ?
C68 C37 N44 C54 4(3) . . . . ?
C68 N69 C27 N24 9(4) . . . . ?
C68 N69 C27 O29 -176(3) . . . . ?
C68 N69 C72 N19 -78(4) . . . . ?
C68 N51 C74 N34 95(3) . . . . ?
C68 N51 C54 N44 -8(4) . . . . ?
C68 N51 C54 O35 168(3) . . . . ?
C15 N30 C62 O30 -175(3) . . . . ?
C15 N30 C62 N20 6(3) . . . . ?
C15 N30 C31 N24 -80(4) . . . . ?
C15 N67 C5 N22 -11(4) . . . . ?
C15 N67 C5 O36 171(3) . . . . ?
C49 N25 C11 N9 -78(4) . . . . ?
C49 N25 C11 C10 167(3) . . . . ?
C49 N25 C14 N5 -169(3) . . . . ?
C49 N25 C14 O37 13(4) . . . . ?
C49 N22 C29 N20 78(4) . . . . ?
C49 N22 C29 C15 -167(3) . . . . ?
C49 N22 C5 N67 171(3) . . . . ?
C49 N22 C5 O36 -11(5) . . . . ?
C55 N47 C36 N26 180(3) . . . . ?
C55 N47 C36 O27 0(5) . . . . ?
C55 N47 C52 N70 -65(4) . . . . ?
C55 N47 C52 C43 176(3) . . . . ?
C55 N46 C35 N75 83(4) . . . . ?
C55 N46 C35 C12 -167(3) . . . . ?
C72 N69 C27 N24 -173(3) . . . . ?
C72 N69 C27 O29 1(5) . . . . ?
C72 N69 C68 C37 -178(3) . . . . ?
C72 N69 C68 N51 70(4) . . . . ?
C16 C17 N21 C32 8(3) . . . . ?
C16 C17 N21 C2 173(2) . . . . ?
C16 N23 C42 N40 -87(4) . . . . ?
C14 N25 C11 N9 118(3) . . . . ?
C14 N25 C11 C10 3(3) . . . . ?
C14 N25 C49 N22 -109(3) . . . . ?
C14 N5 C2 N21 102(3) . . . . ?
C14 N5 C10 N4 -116(3) . . . . ?
C14 N5 C10 C11 -3(3) . . . . ?
N34 C12 N19 C03Z 118(3) . . . . ?
N34 C12 N19 C72 -85(3) . . . . ?
N46 C03Z N19 C72 -166(2) . . . . ?
N46 C03Z N19 C12 -8(3) . . . . ?
N46 C35 C12 N34 -122(3) . . . . ?
N46 C35 C12 N19 -1(3) . . . . ?
C35 N75 C60 N70 82(3) . . . . ?
C35 N75 C9 O34 177(3) . . . . ?
C35 N75 C9 N34 -13(3) . . . . ?
C35 C12 N19 C03Z 6(3) . . . . ?
C35 C12 N19 C72 163(2) . . . . ?
C12 N34 C9 N75 11(3) . . . . ?
C12 N34 C9 O34 -178(3) . . . . ?
N19 C03Z N46 C55 172(3) . . . . ?
N19 C03Z N46 C35 8(4) . . . . ?
O28 C03Z N46 C55 -5(5) . . . . ?
O28 C03Z N46 C35 -169(3) . . . . ?
O28 C03Z N19 C72 11(5) . . . . ?
O28 C03Z N19 C12 168(3) . . . . ?
C7 C39 C41 N1 174(3) . . . . ?
C7 C39 C50 C77 -180(4) . . . . ?
C9 N75 C60 N70 -118(3) . . . . ?
C9 N75 C35 N46 120(3) . . . . ?
C9 N75 C35 C12 9(3) . . . . ?
C9 N34 C12 C35 -6(3) . . . . ?
C9 N34 C12 N19 -117(3) . . . . ?
C19 C21 C20 N3 -177(4) . . . . ?
C24 C21 C20 N3 2(6) . . . . ?
O21 S2 O18 U3 -114.9(13) . . . . ?
O21 S2 O19 U3 112.5(14) . . . . ?
C22 N3 C20 C21 -4(7) . . . . ?
C22 N3 C18 C26 -65(6) . . . . ?
O39 C19 C21 C24 165(4) . . . . ?
O39 C19 C21 C20 -16(6) . . . . ?
C21 C24 C25 C22 9(5) . . . . ?
C20 N3 C22 C25 10(6) . . . . ?
C20 N3 C18 C26 115(5) . . . . ?
C25 C24 C21 C19 174(4) . . . . ?
C25 C24 C21 C20 -5(6) . . . . ?
N6 C51 C63 C61 -5(4) . . . . ?
N6 C51 C63 C46 -177(3) . . . . ?
N6 C47 C53 C61 9(5) . . . . ?
C33 C30 C26 C18 -176(4) . . . . ?
C34 C40 C44 N6 -175(3) . . . . ?
C34 C33 C30 C26 -170(3) . . . . ?
C44 N6 C51 C63 -176(3) . . . . ?
C44 N6 C47 C53 174(3) . . . . ?
C44 C40 C34 C33 -168(3) . . . . ?
C30 C33 C34 C40 -168(4) . . . . ?
C30 C26 C18 N3 -172(3) . . . . ?
C51 N6 C44 C40 99(3) . . . . ?
C51 N6 C47 C53 -8(5) . . . . ?
C51 C63 C61 C53 7(4) . . . . ?
C51 C63 C46 O22 176(3) . . . . ?
C51 C63 C46 O14 -7(4) . . . . ?
C47 N6 C44 C40 -82(4) . . . . ?
C47 N6 C51 C63 6(5) . . . . ?
C63 C61 C53 C47 -9(5) . . . . ?
C63 C46 O14 U2 135(4) . . . 2_664 ?
C61 C63 C46 O22 5(4) . . . . ?
C61 C63 C46 O14 -179(3) . . . . ?
C4 N89 C06C N76 -77(4) . . . . ?
C4 N89 C06C C05U 172(3) . . . . ?
C4 N89 C06H N90 -172(2) . . . . ?
C4 N89 C06H O47 10(5) . . . . ?
C4 N88 C03M O46 6(4) . . . . ?
C4 N88 C03M N98 -176(3) . . . . ?
C4 N88 C07E N87 75(4) . . . . ?
C4 N88 C07E C048 178(3) . . . . ?
C18 N3 C22 C25 -170(3) . . . . ?
C18 N3 C20 C21 175(4) . . . . ?
O22 C46 O14 U2 -48(7) . . . 2_664 ?
C46 C63 C61 C53 179(3) . . . . ?
C23 N94 C060 N95 180(2) . . . . ?
C23 N94 C060 O50 -2(5) . . . . ?
C23 N94 C56 N82 -74(3) . . . . ?
C23 N94 C56 C02D 179(3) . . . . ?
C23 N042 C57 N81 85(3) . . . . ?
C23 N042 C57 C02R -169(2) . . . . ?

loop_
_twin_individual_id
_twin_individual_mass_fraction_refined
1 0.542(14)
2 0.458(14)

loop_
_smtbx_masks_void_nr
_smtbx_masks_void_average_x
_smtbx_masks_void_average_y
_smtbx_masks_void_average_z
_smtbx_masks_void_volume
_smtbx_masks_void_count_electrons
_smtbx_masks_void_content
1 0.000 -0.495 -0.250 1052.4 261.0 ?
2 -0.500 -0.889 0.250 1052.4 261.5 ?
